data_7155047
loop_
_publ_author_name
'Konda, Maruthi'
'Kauffmann, Brice'
'Rasale, Dnyaneshwar B.'
'Das, Apurba K.'

_publ_section_title
;
 Structural and morphological diversity of self-assembled synthetic
 \g-amino acid containing peptides.
;
_journal_issue 17
_journal_name_full 'Organic &amp; biomolecular chemistry'
_journal_page_first 4089
_journal_page_last 4102
_journal_paper_doi 10.1039/c6ob00380j
_journal_volume 14
_journal_year 2016
_chemical_absolute_configuration unk
_chemical_formula_moiety 'C32 H50 N4 O7'
_chemical_formula_sum 'C32 H50 N4 O7'
_chemical_formula_weight 603.51
_chemical_name_systematic
;
 ?
;
_space_group_crystal_system triclinic
_space_group_IT_number 1
_space_group_name_Hall 'P 1'
_space_group_name_H-M_alt 'P 1'
_symmetry_space_group_name_Hall 'P 1'
_symmetry_space_group_name_H-M 'P 1'
_atom_sites_solution_hydrogens geom
_audit_creation_method SHELXL-2013
_audit_update_record
;
2015-03-13 deposited with the CCDC.
2016-03-24 downloaded from the CCDC.
;
_cell_angle_alpha 90.58(3)
_cell_angle_beta 95.38(3)
_cell_angle_gamma 90.00(3)
_cell_formula_units_Z 4
_cell_length_a 12.332(3)
_cell_length_b 12.412(3)
_cell_length_c 21.736(4)
_cell_measurement_reflns_used 1666
_cell_measurement_temperature 123(2)
_cell_measurement_theta_max 71.9
_cell_measurement_theta_min 30.2
_cell_volume 3312.2(13)
_computing_cell_refinement
;

Rigaku CrystalClear-SM Expert 2.0 r15

;
_computing_data_collection
;

Rigaku CrystalClear-SM Expert 2.0 r15

;
_computing_data_reduction
;

Rigaku CrystalClear-SM Expert 2.0 r15

;
_computing_molecular_graphics 'ShelXle, (C. B. Hbschle, 2011)'
_computing_publication_material 'wingx, (Farrugia, 2011)'
_computing_structure_refinement 'SHELXL-2013 (Sheldrick, 2013)'
_computing_structure_solution 'SHELXD-2013 (Sheldrick, 2013)'
_diffrn_ambient_temperature 123(2)
_diffrn_detector PILT
_diffrn_detector_area_resol_mean 5.8140
_diffrn_measured_fraction_theta_full 0.988
_diffrn_measured_fraction_theta_max 0.982
_diffrn_measurement_device
;

AFC11 (Right): Eulerian 3 circle

;
_diffrn_measurement_method 'profile data from \w-scans'
_diffrn_radiation_type CuK\a
_diffrn_radiation_wavelength 1.54178
_diffrn_reflns_av_R_equivalents 0.0974
_diffrn_reflns_av_unetI/netI 0.0704
_diffrn_reflns_Laue_measured_fraction_full 0.988
_diffrn_reflns_Laue_measured_fraction_max 0.982
_diffrn_reflns_limit_h_max 13
_diffrn_reflns_limit_h_min -14
_diffrn_reflns_limit_k_max 14
_diffrn_reflns_limit_k_min -15
_diffrn_reflns_limit_l_max 26
_diffrn_reflns_limit_l_min -26
_diffrn_reflns_number 90867
_diffrn_reflns_point_group_measured_fraction_full 0.887
_diffrn_reflns_point_group_measured_fraction_max 0.880
_diffrn_reflns_theta_full 67.679
_diffrn_reflns_theta_max 69.229
_diffrn_reflns_theta_min 3.600
_diffrn_source 'Rigaku FRX rotating anode'
_diffrn_source_current 66.0
_diffrn_source_power 3.0
_diffrn_source_voltage 45.0
_exptl_absorpt_coefficient_mu 0.665
_exptl_absorpt_correction_T_max 1.000
_exptl_absorpt_correction_T_min 0.589
_exptl_absorpt_correction_type multi-scan
_exptl_crystal_colour colorless
_exptl_crystal_density_diffrn 1.209
_exptl_crystal_description needle
_exptl_crystal_F_000 1304
_exptl_crystal_size_max 0.1
_exptl_crystal_size_mid 0.05
_exptl_crystal_size_min 0.01
_refine_diff_density_max 0.804
_refine_diff_density_min -0.451
_refine_diff_density_rms 0.123
_refine_ls_abs_structure_details
;
 Flack x determined using 6218 quotients [(I+)-(I-)]/[(I+)+(I-)]
 (Parsons and Flack (2004), Acta Cryst. A60, s61).
;
_refine_ls_abs_structure_Flack 0.27(16)
_refine_ls_extinction_coef 0.000
_refine_ls_extinction_expression Fc^*^=kFc[1+0.001xFc^2^\l^3^/sin(2\q)]^-1/4^
_refine_ls_extinction_method SHELXL
_refine_ls_goodness_of_fit_ref 1.506
_refine_ls_hydrogen_treatment constr
_refine_ls_matrix_type full
_refine_ls_number_parameters 1576
_refine_ls_number_reflns 21748
_refine_ls_number_restraints 3
_refine_ls_restrained_S_all 1.506
_refine_ls_R_factor_all 0.1339
_refine_ls_R_factor_gt 0.1216
_refine_ls_shift/su_max 0.014
_refine_ls_shift/su_mean 0.003
_refine_ls_structure_factor_coef Fsqd
_refine_ls_weighting_details 'w=1/[\s^2^(Fo^2^)+(0.2000P)^2^] where P=(Fo^2^+2Fc^2^)/3'
_refine_ls_weighting_scheme calc
_refine_ls_wR_factor_gt 0.3687
_refine_ls_wR_factor_ref 0.3761
_reflns_Friedel_coverage 0.791
_reflns_Friedel_fraction_full 0.786
_reflns_Friedel_fraction_max 0.777
_reflns_number_gt 17011
_reflns_number_total 21748
_reflns_threshold_expression 'I > 2\s(I)'
_cod_data_source_file c6ob00380j2.cif
_cod_data_source_block compoundP1
_cod_depositor_comments
;
The following automatic conversions were performed:

'_exptl_absorpt_correction_type' value 'Multi-scan' changed to
'multi-scan' according to
/usr/data/users/saulius/crontab/automatic-downloads/rss-feeds/RSC/lib/dictionaries/cif_core.dic
dictionary named 'cif_core.dic' version 2.4.2 from 2011-04-26.

Automatic conversion script
Id: cif_fix_values 4268 2015-11-12 08:31:59Z antanas 

 Adding full bibliography for 7155047--7155049.cif.

2017-03-08
Z value and formula fixed to values more according to usual
chemical conventions.                 miguel
;
_cod_original_formula_sum 'C128 H200 N16 O28'
_cod_original_formula_weight 2411.04
_cod_original_formula_moiety '4(C32 H50 N4 O7)'
_cod_original_formula_units_Z 1
_cod_original_cell_volume 3312.2(12)
_cod_database_code 7155047
_shelx_space_group_comment
;
The symmetry employed for this shelxl refinement is uniquely defined
by the following loop, which should always be used as a source of
symmetry information in preference to the above space-group names.
They are only intended as comments.
;
_shelxl_version_number 2013-4

loop_
_space_group_symop_operation_xyz
'x, y, z'

loop_
_atom_site_label
_atom_site_type_symbol
_atom_site_fract_x
_atom_site_fract_y
_atom_site_fract_z
_atom_site_U_iso_or_equiv
_atom_site_adp_type
_atom_site_occupancy
_atom_site_site_symmetry_order
_atom_site_calc_flag
_atom_site_refinement_flags_posn
_atom_site_refinement_flags_adp
O001 O 1.0323(7) 0.7486(7) 0.7607(4) 0.049(2) Uani 1 1 d . .
C1C C 0.1700(9) 0.4625(9) 0.2140(5) 0.038(2) Uani 1 1 d . .
O1 O 0.6796(7) 0.3615(7) 0.7697(3) 0.0450(19) Uani 1 1 d . .
C1 C 0.4244(9) -0.0474(11) 0.7788(5) 0.045(3) Uani 1 1 d . .
O002 O 0.6873(8) 0.9010(8) 0.3259(4) 0.057(2) Uani 1 1 d . .
C2 C 0.6899(9) 0.1815(10) 0.5830(5) 0.042(3) Uani 1 1 d . .
H2A H 0.6854 0.2440 0.5565 0.050 Uiso 1 1 calc R U
H2B H 0.7399 0.1988 0.6189 0.050 Uiso 1 1 calc R U
O003 O -0.0245(8) 0.2320(7) 0.2396(4) 0.050(2) Uani 1 1 d . .
C3 C 0.1834(10) 0.2857(9) 0.6384(5) 0.040(3) Uani 1 1 d . .
O004 O 0.3534(7) 0.1610(8) 0.2333(4) 0.053(2) Uani 1 1 d . .
C4 C 0.2764(9) 0.2557(9) 0.4130(5) 0.037(2) Uani 1 1 d . .
H4A H 0.3056 0.3266 0.4215 0.056 Uiso 1 1 calc R U
H4B H 0.2965 0.2101 0.4476 0.056 Uiso 1 1 calc R U
H4C H 0.1985 0.2596 0.4062 0.056 Uiso 1 1 calc R U
O005 O 0.3935(6) 0.0550(7) 0.6644(3) 0.0410(17) Uani 1 1 d . .
O006 O 0.6107(6) 0.5522(6) 0.3373(3) 0.0392(17) Uani 1 1 d . .
O007 O -0.1815(7) 0.1399(6) 0.2264(4) 0.0448(19) Uani 1 1 d . .
O008 O 0.7405(6) 1.0048(7) 0.7914(4) 0.0431(18) Uani 1 1 d . .
O009 O 0.2656(6) 0.4925(7) 0.2106(4) 0.0423(18) Uani 1 1 d . .
O00B O 0.1704(8) 0.4826(7) 0.6281(4) 0.050(2) Uani 1 1 d . .
O00F O 0.1824(7) 0.0855(7) 0.3213(4) 0.0455(19) Uani 1 1 d . .
O00G O 0.6526(8) 0.6777(7) 0.7697(4) 0.055(2) Uani 1 1 d . .
O00H O 0.6729(8) 0.5247(7) 0.6318(4) 0.055(2) Uani 1 1 d . .
O00I O 1.1848(7) 0.6511(7) 0.7748(4) 0.0463(19) Uani 1 1 d . .
O00K O 0.1081(6) 0.4346(6) 0.3371(3) 0.0352(16) Uani 1 1 d . .
O00L O 0.7678(6) 0.4682(6) 0.2102(4) 0.0383(16) Uani 1 1 d . .
O00M O 0.8978(6) 0.9436(7) 0.6636(3) 0.0406(18) Uani 1 1 d . .
C00N C 0.7203(10) 0.7495(11) 0.7585(5) 0.046(3) Uani 1 1 d . .
C00R C 0.0134(10) 0.4520(9) 0.3127(5) 0.037(2) Uani 1 1 d . .
O00S O 0.3321(7) 0.0195(7) 0.3706(4) 0.048(2) Uani 1 1 d . .
C00U C 0.2874(11) 0.2267(11) 0.2423(5) 0.046(3) Uani 1 1 d . .
N00X N 1.0122(7) 1.0067(8) 0.7423(4) 0.039(2) Uani 1 1 d . .
H00X H 1.0779 1.0072 0.7595 0.047 Uiso 1 1 calc R U
O00Y O 0.2381(7) -0.0198(7) 0.7924(4) 0.0448(18) Uani 1 1 d . .
N011 N 0.5106(8) 0.0048(9) 0.7452(4) 0.043(2) Uani 1 1 d . .
H011 H 0.5765 0.0070 0.7621 0.052 Uiso 1 1 calc R U
C012 C 0.5184(9) 0.5396(8) 0.3131(5) 0.035(2) Uani 1 1 d . .
C013 C 0.5952(9) 0.3100(9) 0.7386(5) 0.039(2) Uani 1 1 d . .
N014 N 0.8666(9) 0.8764(9) 0.7957(4) 0.048(2) Uani 1 1 d . .
H014 H 0.9340 0.8627 0.7918 0.058 Uiso 1 1 calc R U
O016 O 0.5223(7) 0.2629(8) 0.7612(4) 0.051(2) Uani 1 1 d . .
O01A O 0.8361(7) 0.9735(7) 0.3740(4) 0.0447(19) Uani 1 1 d . .
N1A N 0.7323(8) 0.7825(7) 0.6998(4) 0.040(2) Uani 1 1 d . .
H1A H 0.7690 0.8395 0.6933 0.048 Uiso 1 1 calc R U
C1B C 0.7824(10) 0.7347(8) 0.4198(5) 0.037(2) Uani 1 1 d . .
H1BA H 0.7074 0.7550 0.4203 0.056 Uiso 1 1 calc R U
H1BB H 0.8240 0.7644 0.4555 0.056 Uiso 1 1 calc R U
H1BC H 0.7882 0.6576 0.4202 0.056 Uiso 1 1 calc R U
C1D C 1.1967(9) 0.8213(8) 0.5832(5) 0.035(2) Uani 1 1 d . .
H1DA H 1.2482 0.8028 0.6179 0.042 Uiso 1 1 calc R U
H1DB H 1.1901 0.7595 0.5554 0.042 Uiso 1 1 calc R U
N1C N 1.1187(8) 0.6887(8) 0.6804(4) 0.042(2) Uani 1 1 d . .
H1C H 1.1726 0.6506 0.6701 0.050 Uiso 1 1 calc R U
N1E N 0.2212(8) 0.2267(7) 0.6934(4) 0.036(2) Uani 1 1 d . .
H1E H 0.2546 0.1666 0.6892 0.044 Uiso 1 1 calc R U
C1E C 1.0450(9) 0.7379(10) 0.6319(6) 0.043(3) Uani 1 1 d . .
H1EA H 0.9753 0.7504 0.6480 0.052 Uiso 1 1 calc R U
H1EB H 1.0330 0.6870 0.5977 0.052 Uiso 1 1 calc R U
C1F C 0.1713(11) 0.2831(11) 0.0755(5) 0.050(3) Uani 1 1 d . .
C1G C 0.9491(11) 0.7773(15) 0.3731(6) 0.061(4) Uani 1 1 d . .
H1GA H 0.9728 0.7086 0.3893 0.091 Uiso 1 1 calc R U
H1GB H 0.9718 0.8330 0.4025 0.091 Uiso 1 1 calc R U
H1GC H 0.9807 0.7898 0.3351 0.091 Uiso 1 1 calc R U
C1H C 0.4592(13) 0.5280(11) 0.4879(5) 0.056(4) Uani 1 1 d . .
H1HA H 0.4561 0.4641 0.4617 0.068 Uiso 1 1 calc R U
H1HB H 0.5074 0.5129 0.5247 0.068 Uiso 1 1 calc R U
C01I C 0.8362(8) 0.9781(8) 0.7871(4) 0.030(2) Uani 1 1 d . .
C1J C 0.4421(10) 0.2150(9) 0.3646(5) 0.042(3) Uani 1 1 d . .
H1J1 H 0.4639 0.2893 0.3670 0.062 Uiso 1 1 calc R U
H1J2 H 0.4738 0.1803 0.3310 0.062 Uiso 1 1 calc R U
H1J3 H 0.4664 0.1799 0.4026 0.062 Uiso 1 1 calc R U
N1J N 0.4024(8) 0.8101(8) 0.3230(5) 0.044(2) Uani 1 1 d . .
H1J H 0.3478 0.8450 0.3349 0.053 Uiso 1 1 calc R U
C1K C 0.4680(14) 0.2477(14) 1.0105(6) 0.066(4) Uani 1 1 d . .
H1K H 0.5154 0.2893 1.0367 0.080 Uiso 1 1 calc R U
O01L O 0.4861(7) 0.7546(7) 0.2395(4) 0.0447(19) Uani 1 1 d . .
C01M C 1.0961(10) 0.9321(9) 0.6571(5) 0.037(2) Uani 1 1 d . .
H01C H 1.1520 0.9103 0.6889 0.045 Uiso 1 1 calc R U
H01D H 1.1216 0.9972 0.6386 0.045 Uiso 1 1 calc R U
O01N O 0.8627(8) 0.8265(8) 0.2439(4) 0.055(2) Uani 1 1 d . .
C1O C 0.5354(8) 0.2653(9) 0.6295(4) 0.031(2) Uani 1 1 d . .
H1OA H 0.5191 0.3134 0.5950 0.038 Uiso 1 1 calc R U
H1OB H 0.4673 0.2504 0.6468 0.038 Uiso 1 1 calc R U
C01P C 1.0846(9) 0.8434(7) 0.6072(5) 0.032(2) Uani 1 1 d . .
C1P C -0.0009(9) 0.3675(9) 0.4506(5) 0.038(2) Uani 1 1 d . .
H1PA H 0.0698 0.3850 0.4372 0.045 Uiso 1 1 calc R U
H1PB H 0.0085 0.3061 0.4778 0.045 Uiso 1 1 calc R U
C01Q C 0.2222(11) 0.4043(9) 0.6485(5) 0.044(3) Uani 1 1 d . .
N1Q N 0.1376(7) 0.3619(7) 0.2064(4) 0.0344(19) Uani 1 1 d . .
H1Q H 0.0706 0.3484 0.2114 0.041 Uiso 1 1 calc R U
C01R C 0.2609(9) 0.1997(9) 0.8050(4) 0.038(2) Uani 1 1 d . .
H01R H 0.2040 0.1561 0.8213 0.046 Uiso 1 1 calc R U
C01S C 0.1277(10) 0.6426(11) 0.2610(6) 0.049(3) Uani 1 1 d . .
H01E H 0.1881 0.6702 0.2410 0.073 Uiso 1 1 calc R U
H01F H 0.1522 0.6222 0.3024 0.073 Uiso 1 1 calc R U
H01G H 0.0728 0.6973 0.2620 0.073 Uiso 1 1 calc R U
N1T N 0.6593(7) 0.6174(7) 0.2121(4) 0.0348(19) Uani 1 1 d . .
H1T H 0.5958 0.6421 0.2178 0.042 Uiso 1 1 calc R U
C01U C 0.4426(13) 0.1449(13) 1.0258(6) 0.061(4) Uani 1 1 d . .
H01U H 0.4759 0.1155 1.0620 0.074 Uiso 1 1 calc R U
O1V O 0.3264(7) 0.8502(7) 0.2301(3) 0.0433(18) Uani 1 1 d . .
C1W C 0.5061(10) 0.6220(9) 0.4533(5) 0.040(3) Uani 1 1 d . .
H1WA H 0.5753 0.6001 0.4394 0.049 Uiso 1 1 calc R U
H1WB H 0.5198 0.6823 0.4817 0.049 Uiso 1 1 calc R U
N1W N 0.3435(7) 0.1276(8) 0.7898(4) 0.040(2) Uani 1 1 d . .
H1W H 0.4065 0.1523 0.7834 0.048 Uiso 1 1 calc R U
C01X C 0.5885(9) 0.0750(7) 0.6574(5) 0.031(2) Uani 1 1 d . .
H01H H 0.6153 0.0086 0.6406 0.038 Uiso 1 1 calc R U
H01I H 0.6435 0.1005 0.6891 0.038 Uiso 1 1 calc R U
C01Y C 0.6826(10) 0.5113(10) 0.2169(5) 0.042(3) Uani 1 1 d . .
C01Z C -0.1800(13) 0.1257(11) 0.1581(6) 0.056(3) Uani 1 1 d . .
O1Z O 0.3226(7) 0.4095(8) 0.6751(4) 0.053(2) Uani 1 1 d . .
C020 C 0.6180(9) 0.3356(8) 0.2582(6) 0.043(3) Uani 1 1 d . .
H02A H 0.5585 0.2853 0.2551 0.064 Uiso 1 1 calc R U
H02B H 0.6383 0.3525 0.3009 0.064 Uiso 1 1 calc R U
H02C H 0.6790 0.3042 0.2403 0.064 Uiso 1 1 calc R U
C021 C 0.5773(9) 0.1603(8) 0.6045(5) 0.036(2) Uani 1 1 d . .
C022 C 0.3698(10) 0.5109(10) 0.6828(7) 0.050(3) Uani 1 1 d . .
H02D H 0.3692 0.5452 0.6433 0.075 Uiso 1 1 calc R U
H02E H 0.4436 0.5039 0.7007 0.075 Uiso 1 1 calc R U
H02F H 0.3293 0.5538 0.7096 0.075 Uiso 1 1 calc R U
C023 C -0.0418(10) 0.4661(9) 0.4881(5) 0.044(3) Uani 1 1 d . .
H02G H 0.0084 0.4791 0.5245 0.052 Uiso 1 1 calc R U
H02H H -0.0435 0.5301 0.4628 0.052 Uiso 1 1 calc R U
C024 C 0.3249(9) 0.0231(9) 0.7854(4) 0.034(2) Uani 1 1 d . .
C025 C 0.5832(10) 0.4385(12) 0.2238(5) 0.053(3) Uani 1 1 d . .
C026 C 0.7483(9) 0.6883(8) 0.1966(5) 0.036(2) Uani 1 1 d . .
H026 H 0.8028 0.6427 0.1791 0.043 Uiso 1 1 calc R U
C027 C 0.6575(11) 0.0481(9) 0.4958(6) 0.047(3) Uani 1 1 d . .
H02I H 0.6864 -0.0169 0.4785 0.056 Uiso 1 1 calc R U
H02J H 0.6509 0.1020 0.4637 0.056 Uiso 1 1 calc R U
C028 C -0.0773(9) 0.3352(11) 0.3939(5) 0.042(3) Uani 1 1 d . .
C029 C 0.7879(10) 0.8994(12) 0.3542(5) 0.047(3) Uani 1 1 d . .
C02A C 0.7051(9) 0.7681(8) 0.1459(5) 0.038(2) Uani 1 1 d . .
H02K H 0.6514 0.8137 0.1630 0.045 Uiso 1 1 calc R U
H02L H 0.7653 0.8142 0.1372 0.045 Uiso 1 1 calc R U
N2K N 0.6050(9) 0.3209(7) 0.6752(4) 0.041(2) Uani 1 1 d . .
H02V H 0.6547 0.3627 0.6636 0.049 Uiso 1 1 calc R U
C02B C 0.9996(15) 0.7798(17) 1.0252(7) 0.079(5) Uani 1 1 d . .
H02M H 1.0585 0.7719 1.0548 0.095 Uiso 1 1 calc R U
C02D C 0.8264(9) 0.7778(8) 0.3613(4) 0.032(2) Uani 1 1 d . .
C2D C 1.1043(9) 0.7015(8) 0.7410(5) 0.033(2) Uani 1 1 d . .
O2C O 0.8247(6) 0.5974(6) 0.6808(4) 0.0446(19) Uani 1 1 d . .
C02E C 0.3294(13) 0.7580(11) 0.1304(6) 0.054(3) Uani 1 1 d . .
H794 H 0.2671 0.7156 0.1382 0.081 Uiso 1 1 calc R U
H793 H 0.3947 0.7210 0.1457 0.081 Uiso 1 1 calc R U
H792 H 0.3298 0.7688 0.0868 0.081 Uiso 1 1 calc R U
C02F C 0.1214(16) 0.1961(11) 0.0516(7) 0.074(5) Uani 1 1 d . .
H02P H 0.1372 0.1301 0.0702 0.088 Uiso 1 1 calc R U
C02G C 0.7365(9) 0.0882(8) 0.5484(5) 0.035(2) Uani 1 1 d . .
H02Q H 0.8033 0.1111 0.5321 0.042 Uiso 1 1 calc R U
H02R H 0.7543 0.0296 0.5768 0.042 Uiso 1 1 calc R U
C02H C 0.2686(12) 0.5887(13) 0.4520(5) 0.055(3) Uani 1 1 d . .
H02S H 0.2532 0.5287 0.4236 0.066 Uiso 1 1 calc R U
H02T H 0.2005 0.6117 0.4668 0.066 Uiso 1 1 calc R U
C02I C 0.2847(10) 0.0920(10) 0.3500(5) 0.042(3) Uani 1 1 d . .
C02J C 0.937(2) 0.6921(15) 1.0037(8) 0.092(6) Uani 1 1 d . .
H02U H 0.9459 0.6266 1.0241 0.110 Uiso 1 1 calc R U
N2J N -0.1098(9) 0.1834(9) 0.3200(5) 0.047(2) Uani 1 1 d . .
H2J H -0.1668 0.1524 0.3315 0.056 Uiso 1 1 calc R U
C02L C 0.6654(13) 0.6193(11) 0.0677(5) 0.057(3) Uani 1 1 d . .
H02W H 0.7063 0.5720 0.0934 0.068 Uiso 1 1 calc R U
C02M C 0.5900(12) 0.7912(14) 0.0473(6) 0.062(4) Uani 1 1 d . .
H02X H 0.5780 0.8621 0.0592 0.075 Uiso 1 1 calc R U
C02N C 0.6552(11) 0.7242(13) 0.0859(6) 0.054(3) Uani 1 1 d . .
C02O C 0.5451(10) 0.0243(11) 0.5157(5) 0.043(3) Uani 1 1 d . .
H02Y H 0.4962 0.0063 0.4795 0.052 Uiso 1 1 calc R U
H02Z H 0.5495 -0.0377 0.5426 0.052 Uiso 1 1 calc R U
N2O N -0.0039(8) 0.4953(8) 0.2575(4) 0.037(2) Uani 1 1 d . .
H2O H -0.0691 0.4939 0.2396 0.044 Uiso 1 1 calc R U
N2P N 0.7877(7) 0.7167(8) 0.3085(4) 0.039(2) Uani 1 1 d . .
H2P H 0.7525 0.6578 0.3126 0.047 Uiso 1 1 calc R U
C02Q C 0.8753(11) 0.4921(14) 0.6852(6) 0.058(4) Uani 1 1 d . .
H780 H 0.8653 0.4562 0.6457 0.087 Uiso 1 1 calc R U
H781 H 0.8425 0.4503 0.7154 0.087 Uiso 1 1 calc R U
H782 H 0.9518 0.5002 0.6974 0.087 Uiso 1 1 calc R U
C02R C 0.7242(9) 0.6028(8) 0.6533(5) 0.038(3) Uani 1 1 d . .
C02S C 0.4294(9) 0.6606(10) 0.3960(5) 0.042(3) Uani 1 1 d . .
C02T C 0.9726(11) 1.0960(11) 0.8386(6) 0.050(3) Uani 1 1 d . .
H013 H 1.0226 1.1544 0.8347 0.075 Uiso 1 1 calc R U
H015 H 1.0102 1.0375 0.8598 0.075 Uiso 1 1 calc R U
H016 H 0.9143 1.1201 0.8616 0.075 Uiso 1 1 calc R U
N2T N 0.4986(8) 0.4928(8) 0.2566(4) 0.039(2) Uani 1 1 d . .
H2T H 0.4333 0.4949 0.2389 0.047 Uiso 1 1 calc R U
C02U C 0.2177(11) 0.9260(13) 0.1487(7) 0.057(3) Uani 1 1 d . .
H017 H 0.2159 0.9566 0.1082 0.086 Uiso 1 1 calc R U
H018 H 0.2113 0.9823 0.1787 0.086 Uiso 1 1 calc R U
H019 H 0.1582 0.8764 0.1499 0.086 Uiso 1 1 calc R U
C02V C 1.1613(11) 0.9473(13) 0.4951(5) 0.054(3) Uani 1 1 d . .
H01J H 1.1882 1.0113 0.4762 0.064 Uiso 1 1 calc R U
H01K H 1.1563 0.8899 0.4643 0.064 Uiso 1 1 calc R U
O2V O 0.1497(9) 0.3418(9) 0.7581(4) 0.065(3) Uani 1 1 d . .
C02W C 0.9269(9) 1.0586(8) 0.7752(5) 0.034(2) Uani 1 1 d . .
C02X C -0.0893(9) 0.4193(10) 0.3440(5) 0.039(2) Uani 1 1 d . .
H01L H -0.1187 0.4839 0.3616 0.046 Uiso 1 1 calc R U
H01M H -0.1433 0.3934 0.3118 0.046 Uiso 1 1 calc R U
C02Y C 0.5888(13) 0.4507(12) 0.8501(6) 0.056(3) Uani 1 1 d . .
H01N H 0.5909 0.5144 0.8255 0.084 Uiso 1 1 calc R U
H01O H 0.5951 0.4706 0.8931 0.084 Uiso 1 1 calc R U
H01P H 0.5210 0.4138 0.8398 0.084 Uiso 1 1 calc R U
N2Z N 0.2753(8) 0.2726(8) 0.3007(4) 0.041(2) Uani 1 1 d . .
H2Z H 0.2428 0.3331 0.3052 0.049 Uiso 1 1 calc R U
C030 C 0.8004(9) 0.7852(10) 0.8107(5) 0.044(3) Uani 1 1 d . .
H030 H 0.8513 0.7250 0.8177 0.053 Uiso 1 1 calc R U
C031 C 0.3465(11) 0.5523(10) 0.5064(6) 0.047(3) Uani 1 1 d . .
H03A H 0.3516 0.6083 0.5380 0.056 Uiso 1 1 calc R U
H03B H 0.3173 0.4883 0.5240 0.056 Uiso 1 1 calc R U
C032 C -0.2863(14) 0.0812(15) 0.1402(7) 0.069(4) Uani 1 1 d . .
H03C H -0.3410 0.1334 0.1477 0.104 Uiso 1 1 calc R U
H03D H -0.2967 0.0178 0.1640 0.104 Uiso 1 1 calc R U
H03E H -0.2921 0.0625 0.0971 0.104 Uiso 1 1 calc R U
C033 C 0.3242(13) 0.8671(12) 0.1632(5) 0.058(4) Uani 1 1 d . .
C034 C 0.3006(10) 0.2824(8) 0.8566(4) 0.040(2) Uani 1 1 d . .
H600 H 0.3554 0.3287 0.8415 0.048 Uiso 1 1 calc R U
H601 H 0.2398 0.3274 0.8660 0.048 Uiso 1 1 calc R U
C035 C -0.1546(11) 0.4442(13) 0.5075(6) 0.056(3) Uani 1 1 d . .
H03G H -0.1822 0.5087 0.5261 0.068 Uiso 1 1 calc R U
H03H H -0.1505 0.3877 0.5382 0.068 Uiso 1 1 calc R U
C036 C 0.4176(8) 0.5737(8) 0.3437(5) 0.033(2) Uani 1 1 d . .
H03I H 0.3869 0.5096 0.3605 0.039 Uiso 1 1 calc R U
H03J H 0.3645 0.5998 0.3115 0.039 Uiso 1 1 calc R U
C037 C 0.6807(12) 0.7178(11) 0.6479(6) 0.054(3) Uani 1 1 d . .
C038 C 1.1792(9) 0.6402(10) 0.8424(5) 0.043(3) Uani 1 1 d . .
C039 C -0.1664(17) 0.2349(18) 0.1266(7) 0.084(5) Uani 1 1 d . .
H03K H -0.2023 0.2324 0.0854 0.125 Uiso 1 1 calc R U
H03L H -0.0903 0.2494 0.1248 0.125 Uiso 1 1 calc R U
H03M H -0.1980 0.2908 0.1499 0.125 Uiso 1 1 calc R U
C03A C -0.0984(9) 0.1864(9) 0.2600(6) 0.042(3) Uani 1 1 d . .
C03B C 0.2559(10) 0.2810(12) 0.1293(5) 0.052(3) Uani 1 1 d . .
H03N H 0.2979 0.3471 0.1303 0.063 Uiso 1 1 calc R U
H03O H 0.3052 0.2213 0.1242 0.063 Uiso 1 1 calc R U
C03C C 0.9720(14) 0.8766(12) 1.0017(6) 0.068(4) Uani 1 1 d . .
H03P H 1.0076 0.9376 1.0186 0.081 Uiso 1 1 calc R U
C03D C 0.0312(12) 0.5789(12) 0.1613(6) 0.056(3) Uani 1 1 d . .
H03Q H 0.0886 0.5966 0.1362 0.085 Uiso 1 1 calc R U
H03R H -0.0146 0.6406 0.1652 0.085 Uiso 1 1 calc R U
H03S H -0.0112 0.5205 0.1424 0.085 Uiso 1 1 calc R U
C03E C 0.2068(9) 0.2607(8) 0.7500(5) 0.035(2) Uani 1 1 d . .
C03F C 0.4210(11) 0.9339(11) 0.1513(6) 0.049(3) Uani 1 1 d . .
H03T H 0.4187 0.9490 0.1080 0.074 Uiso 1 1 calc R U
H03U H 0.4865 0.8952 0.1640 0.074 Uiso 1 1 calc R U
H03V H 0.4199 1.0003 0.1742 0.074 Uiso 1 1 calc R U
C03G C 0.1307(13) -0.0196(12) 0.3152(6) 0.059(4) Uani 1 1 d . .
H03W H 0.0558 -0.0114 0.2994 0.089 Uiso 1 1 calc R U
H03X H 0.1343 -0.0532 0.3549 0.089 Uiso 1 1 calc R U
H03Y H 0.1677 -0.0638 0.2873 0.089 Uiso 1 1 calc R U
C03H C 1.0863(16) 0.5600(14) 0.8531(7) 0.071(4) Uani 1 1 d . .
H03Z H 1.0193 0.5849 0.8320 0.106 Uiso 1 1 calc R U
H01Q H 1.0787 0.5553 0.8965 0.106 Uiso 1 1 calc R U
H01S H 1.1036 0.4902 0.8373 0.106 Uiso 1 1 calc R U
C03I C 1.0490(9) 0.9698(10) 0.5154(5) 0.039(2) Uani 1 1 d . .
H01T H 0.9986 0.9838 0.4795 0.047 Uiso 1 1 calc R U
H01V H 1.0521 1.0335 0.5418 0.047 Uiso 1 1 calc R U
C03K C 0.6385(11) 1.0051(9) 0.3171(6) 0.049(3) Uani 1 1 d . .
H01W H 0.6726 1.0426 0.2857 0.074 Uiso 1 1 calc R U
H01X H 0.6480 1.0455 0.3552 0.074 Uiso 1 1 calc R U
H01Y H 0.5622 0.9969 0.3047 0.074 Uiso 1 1 calc R U
C03L C 0.4760(9) -0.0675(11) 0.8441(5) 0.044(3) Uani 1 1 d . .
H01Z H 0.5300 -0.1231 0.8431 0.066 Uiso 1 1 calc R U
H020 H 0.4208 -0.0897 0.8696 0.066 Uiso 1 1 calc R U
H021 H 0.5097 -0.0024 0.8607 0.066 Uiso 1 1 calc R U
C03M C 0.5290(9) 0.4152(14) 0.1582(5) 0.057(4) Uani 1 1 d . .
H022 H 0.5022 0.4813 0.1399 0.085 Uiso 1 1 calc R U
H023 H 0.4695 0.3660 0.1605 0.085 Uiso 1 1 calc R U
H024 H 0.5815 0.3840 0.1334 0.085 Uiso 1 1 calc R U
C03N C 1.2896(13) 0.5906(12) 0.8611(7) 0.058(3) Uani 1 1 d . .
H799 H 1.3459 0.6411 0.8540 0.087 Uiso 1 1 calc R U
H798 H 1.2982 0.5264 0.8370 0.087 Uiso 1 1 calc R U
H797 H 1.2946 0.5727 0.9041 0.087 Uiso 1 1 calc R U
C03O C -0.2349(10) 0.4089(14) 0.4505(6) 0.061(4) Uani 1 1 d . .
H028 H -0.3047 0.3893 0.4644 0.073 Uiso 1 1 calc R U
H029 H -0.2463 0.4684 0.4221 0.073 Uiso 1 1 calc R U
C03P C 0.9929(9) 0.9596(10) 0.6880(5) 0.038(2) Uani 1 1 d . .
C03Q C 0.8365(10) 0.7969(10) 0.9275(6) 0.046(3) Uani 1 1 d . .
C03R C 0.0805(10) 0.5452(9) 0.2254(5) 0.040(3) Uani 1 1 d . .
C03S C 0.6163(14) 0.5821(14) 0.0120(6) 0.073(4) Uani 1 1 d . .
H031 H 0.6266 0.5113 -0.0006 0.087 Uiso 1 1 calc R U
C03T C 0.7934(11) 0.4355(12) 0.8501(6) 0.056(3) Uani 1 1 d . .
H032 H 0.8502 0.3874 0.8402 0.085 Uiso 1 1 calc R U
H033 H 0.8046 0.4558 0.8930 0.085 Uiso 1 1 calc R U
H034 H 0.7945 0.4987 0.8251 0.085 Uiso 1 1 calc R U
C03U C 0.6766(11) 0.2718(11) 0.8694(5) 0.047(3) Uani 1 1 d . .
H796 H 0.7380 0.2288 0.8606 0.071 Uiso 1 1 calc R U
H795 H 0.6105 0.2350 0.8548 0.071 Uiso 1 1 calc R U
H790 H 0.6783 0.2838 0.9132 0.071 Uiso 1 1 calc R U
C03V C 0.4220(12) 0.2882(13) 0.9554(5) 0.060(4) Uani 1 1 d . .
H037 H 0.4399 0.3575 0.9441 0.072 Uiso 1 1 calc R U
C03W C 0.5614(9) 0.7232(8) 0.6389(5) 0.037(2) Uani 1 1 d . .
H038 H 0.5392 0.7964 0.6315 0.055 Uiso 1 1 calc R U
H039 H 0.5314 0.6975 0.6752 0.055 Uiso 1 1 calc R U
H040 H 0.5355 0.6791 0.6040 0.055 Uiso 1 1 calc R U
C03X C 0.3229(13) 0.1281(12) 0.9342(6) 0.061(3) Uani 1 1 d . .
H041 H 0.2728 0.0865 0.9097 0.073 Uiso 1 1 calc R U
C03Y C 0.4870(8) 0.0491(8) 0.6882(5) 0.032(2) Uani 1 1 d . .
C03Z C 0.6812(12) 0.3782(12) 0.8374(5) 0.052(3) Uani 1 1 d . .
C040 C 1.2413(9) 0.9146(10) 0.5499(6) 0.043(3) Uani 1 1 d . .
H04A H 1.3105 0.8946 0.5352 0.051 Uiso 1 1 calc R U
H04B H 1.2538 0.9752 0.5782 0.051 Uiso 1 1 calc R U
C041 C 0.8922(14) 0.8885(13) 0.9531(7) 0.066(4) Uani 1 1 d . .
H04C H 0.8753 0.9565 0.9374 0.079 Uiso 1 1 calc R U
C042 C 0.3723(14) 0.0868(12) 0.9908(6) 0.065(4) Uani 1 1 d . .
H042 H 0.3545 0.0180 1.0030 0.077 Uiso 1 1 calc R U
C043 C 0.8759(11) 1.1530(12) 0.7396(6) 0.052(3) Uani 1 1 d . .
H04D H 0.9235 1.2143 0.7451 0.078 Uiso 1 1 calc R U
H04E H 0.8072 1.1702 0.7547 0.078 Uiso 1 1 calc R U
H04F H 0.8648 1.1344 0.6965 0.078 Uiso 1 1 calc R U
C044 C 1.0080(9) 0.8745(9) 0.5506(5) 0.038(2) Uani 1 1 d . .
H04G H 0.9989 0.8128 0.5228 0.046 Uiso 1 1 calc R U
H04H H 0.9372 0.8922 0.5639 0.046 Uiso 1 1 calc R U
C045 C -0.0320(14) 0.2295(11) 0.3677(7) 0.061(4) Uani 1 1 d . .
H04I H 0.0361 0.2443 0.3504 0.074 Uiso 1 1 calc R U
H04J H -0.0175 0.1781 0.4008 0.074 Uiso 1 1 calc R U
C046 C 0.5507(12) 0.6522(16) -0.0256(6) 0.072(5) Uani 1 1 d . .
H046 H 0.5130 0.6276 -0.0621 0.086 Uiso 1 1 calc R U
C047 C 0.3931(11) -0.1554(9) 0.7470(6) 0.048(3) Uani 1 1 d . .
H04K H 0.3721 -0.1438 0.7039 0.071 Uiso 1 1 calc R U
H04L H 0.3332 -0.1865 0.7659 0.071 Uiso 1 1 calc R U
H04M H 0.4542 -0.2034 0.7514 0.071 Uiso 1 1 calc R U
C048 C 0.2283(11) 0.2417(10) 0.5818(5) 0.047(3) Uani 1 1 d . .
H784 H 0.2059 0.1680 0.5755 0.071 Uiso 1 1 calc R U
H785 H 0.3064 0.2454 0.5869 0.071 Uiso 1 1 calc R U
H786 H 0.2015 0.2834 0.5466 0.071 Uiso 1 1 calc R U
C049 C -0.1885(10) 0.3145(10) 0.4181(6) 0.045(3) Uani 1 1 d . .
H04P H -0.2398 0.2933 0.3836 0.054 Uiso 1 1 calc R U
H04Q H -0.1814 0.2545 0.4465 0.054 Uiso 1 1 calc R U
C04A C 0.1345(19) 0.3811(13) 0.0493(7) 0.084(6) Uani 1 1 d . .
H04R H 0.1644 0.4457 0.0649 0.100 Uiso 1 1 calc R U
C04B C 0.0552(10) 0.2865(13) 0.6297(6) 0.053(3) Uani 1 1 d . .
H04S H 0.0308 0.3430 0.6019 0.080 Uiso 1 1 calc R U
H04T H 0.0274 0.2985 0.6689 0.080 Uiso 1 1 calc R U
H04U H 0.0294 0.2184 0.6128 0.080 Uiso 1 1 calc R U
C04C C 0.3170(11) 0.6804(12) 0.4185(5) 0.053(3) Uani 1 1 d . .
H04V H 0.3220 0.7428 0.4458 0.064 Uiso 1 1 calc R U
H04W H 0.2668 0.6983 0.3830 0.064 Uiso 1 1 calc R U
C04D C 1.1705(15) 0.7473(14) 0.8758(7) 0.068(4) Uani 1 1 d . .
H04X H 1.2114 0.8009 0.8562 0.102 Uiso 1 1 calc R U
H04Y H 1.1992 0.7402 0.9181 0.102 Uiso 1 1 calc R U
H04Z H 1.0955 0.7687 0.8740 0.102 Uiso 1 1 calc R U
C04E C 0.5437(13) 0.7529(16) -0.0081(7) 0.072(4) Uani 1 1 d . .
H043 H 0.5054 0.8007 -0.0347 0.087 Uiso 1 1 calc R U
C04F C -0.0887(14) 0.0445(12) 0.1471(7) 0.065(4) Uani 1 1 d . .
H044 H -0.0850 0.0344 0.1035 0.098 Uiso 1 1 calc R U
H045 H -0.1041 -0.0233 0.1653 0.098 Uiso 1 1 calc R U
H047 H -0.0203 0.0717 0.1655 0.098 Uiso 1 1 calc R U
C04G C 0.8066(9) 0.7521(8) 0.2502(5) 0.035(2) Uani 1 1 d . .
C04H C 0.7510(10) 0.8033(10) 0.8731(5) 0.047(3) Uani 1 1 d . .
H048 H 0.7165 0.8736 0.8731 0.057 Uiso 1 1 calc R U
H049 H 0.6954 0.7494 0.8774 0.057 Uiso 1 1 calc R U
C04I C 0.4780(10) 0.7603(9) 0.3700(5) 0.043(3) Uani 1 1 d . .
H050 H 0.4965 0.8117 0.4032 0.051 Uiso 1 1 calc R U
H051 H 0.5445 0.7410 0.3520 0.051 Uiso 1 1 calc R U
C04J C 0.2062(11) 0.2693(10) 0.1899(6) 0.051(3) Uani 1 1 d . .
H052 H 0.1539 0.2101 0.1820 0.061 Uiso 1 1 calc R U
C04K C 0.3231(9) 0.2083(11) 0.3544(5) 0.044(3) Uani 1 1 d . .
C04L C 0.0506(19) 0.1986(13) 0.0027(8) 0.088(6) Uani 1 1 d . .
H053 H 0.0273 0.1335 -0.0155 0.106 Uiso 1 1 calc R U
C04M C 0.4995(9) 0.1181(9) 0.5489(5) 0.036(2) Uani 1 1 d . .
H054 H 0.4310 0.0968 0.5638 0.043 Uiso 1 1 calc R U
H055 H 0.4844 0.1763 0.5199 0.043 Uiso 1 1 calc R U
C04N C 0.3487(11) 0.2275(12) 0.9161(5) 0.049(3) Uani 1 1 d . .
C04O C 0.7325(11) 0.7584(11) 0.5883(6) 0.049(3) Uani 1 1 d . .
H056 H 0.7096 0.7121 0.5539 0.074 Uiso 1 1 calc R U
H057 H 0.8104 0.7570 0.5956 0.074 Uiso 1 1 calc R U
H058 H 0.7088 0.8307 0.5794 0.074 Uiso 1 1 calc R U
C04P C 0.8686(15) 0.6998(10) 0.9565(6) 0.063(4) Uani 1 1 d . .
H059 H 0.8372 0.6365 0.9400 0.075 Uiso 1 1 calc R U
C04Q C 0.0091(17) 0.2917(12) -0.0229(7) 0.076(5) Uani 1 1 d . .
H05A H -0.0469 0.2900 -0.0546 0.091 Uiso 1 1 calc R U
C04R C 0.0497(19) 0.3818(13) -0.0019(8) 0.089(6) Uani 1 1 d . .
H05B H 0.0252 0.4466 -0.0193 0.107 Uiso 1 1 calc R U
C04S C 0.4134(9) 0.8044(9) 0.2621(6) 0.043(3) Uani 1 1 d . .

loop_
_atom_site_aniso_label
_atom_site_aniso_U_11
_atom_site_aniso_U_22
_atom_site_aniso_U_33
_atom_site_aniso_U_23
_atom_site_aniso_U_13
_atom_site_aniso_U_12
O001 0.042(5) 0.053(5) 0.050(5) 0.003(4) 0.005(4) 0.011(4)
C1C 0.032(6) 0.045(6) 0.037(5) 0.011(4) 0.005(4) 0.009(5)
O1 0.035(4) 0.068(5) 0.032(4) -0.005(3) 0.006(3) 0.001(4)
C1 0.028(6) 0.066(7) 0.039(6) 0.012(5) -0.003(4) -0.019(5)
O002 0.049(6) 0.068(6) 0.053(5) -0.013(4) -0.001(4) 0.003(4)
C2 0.037(6) 0.058(7) 0.032(5) 0.010(5) 0.004(5) 0.001(5)
O003 0.055(5) 0.053(5) 0.045(4) 0.013(4) 0.009(4) -0.007(4)
C3 0.053(7) 0.038(5) 0.027(5) 0.002(4) -0.016(5) -0.001(5)
O004 0.040(5) 0.073(6) 0.043(4) -0.014(4) -0.005(4) 0.017(4)
C4 0.028(6) 0.047(6) 0.037(5) -0.005(4) 0.006(4) 0.002(4)
O005 0.032(4) 0.055(4) 0.036(4) 0.003(3) 0.000(3) 0.003(3)
O006 0.032(4) 0.044(4) 0.041(4) -0.009(3) -0.002(3) 0.016(3)
O007 0.046(5) 0.040(4) 0.048(4) -0.008(3) 0.005(4) -0.004(3)
O008 0.029(4) 0.054(4) 0.046(4) 0.000(3) 0.005(3) 0.010(3)
O009 0.023(4) 0.061(5) 0.042(4) 0.005(3) 0.000(3) -0.012(3)
O00B 0.057(5) 0.042(4) 0.048(4) 0.001(3) -0.012(4) 0.014(4)
O00F 0.032(4) 0.053(5) 0.052(5) -0.007(4) 0.008(3) 0.012(4)
O00G 0.051(5) 0.059(5) 0.053(5) 0.009(4) -0.008(4) -0.016(4)
O00H 0.068(6) 0.053(5) 0.043(5) 0.002(4) -0.001(4) -0.004(5)
O00I 0.038(5) 0.049(4) 0.052(5) 0.003(4) 0.007(4) 0.013(4)
O00K 0.030(4) 0.040(4) 0.035(4) 0.001(3) 0.004(3) 0.003(3)
O00L 0.028(4) 0.039(4) 0.047(4) 0.000(3) 0.001(3) 0.007(3)
O00M 0.028(4) 0.065(5) 0.028(3) -0.003(3) 0.003(3) -0.008(4)
C00N 0.030(6) 0.068(8) 0.039(6) -0.006(5) 0.007(5) -0.009(5)
C00R 0.044(7) 0.044(6) 0.024(5) -0.001(4) 0.003(4) 0.005(5)
O00S 0.049(5) 0.048(5) 0.046(4) -0.005(4) 0.004(4) 0.013(4)
C00U 0.054(8) 0.063(7) 0.023(5) 0.003(5) 0.008(5) 0.000(6)
N00X 0.020(4) 0.060(6) 0.037(5) -0.010(4) 0.007(3) 0.007(4)
O00Y 0.037(5) 0.056(5) 0.041(4) 0.000(3) 0.000(3) 0.005(4)
N011 0.031(5) 0.063(6) 0.033(5) -0.005(4) -0.004(4) -0.005(4)
C012 0.031(6) 0.031(5) 0.042(5) 0.007(4) -0.004(4) 0.010(4)
C013 0.035(6) 0.036(5) 0.046(6) -0.007(4) 0.006(5) 0.008(5)
N014 0.047(6) 0.064(6) 0.033(5) -0.012(4) 0.003(4) -0.003(5)
O016 0.032(5) 0.067(5) 0.055(5) -0.009(4) 0.001(4) -0.003(4)
O01A 0.043(5) 0.049(5) 0.042(4) -0.004(4) 0.000(4) 0.005(4)
N1A 0.048(6) 0.031(4) 0.040(5) -0.006(4) -0.004(4) 0.000(4)
C1B 0.045(7) 0.032(5) 0.036(5) -0.003(4) 0.011(5) -0.005(5)
C1D 0.028(5) 0.025(4) 0.050(6) -0.010(4) -0.001(4) 0.010(4)
N1C 0.040(5) 0.049(5) 0.036(5) -0.001(4) 0.000(4) 0.014(4)
N1E 0.043(5) 0.032(4) 0.034(4) 0.007(3) 0.001(4) 0.019(4)
C1E 0.021(5) 0.058(7) 0.050(6) -0.005(5) 0.005(4) 0.000(5)
C1F 0.046(7) 0.070(8) 0.033(5) -0.006(5) 0.004(5) 0.017(6)
C1G 0.038(7) 0.112(12) 0.030(5) -0.014(6) -0.006(5) -0.020(7)
C1H 0.090(11) 0.052(7) 0.025(5) -0.002(5) -0.006(6) -0.011(7)
C01I 0.019(5) 0.037(5) 0.032(5) -0.004(4) 0.001(4) -0.002(4)
C1J 0.050(7) 0.034(5) 0.041(6) -0.001(4) 0.006(5) -0.001(5)
N1J 0.037(5) 0.043(5) 0.054(6) 0.001(4) 0.011(4) 0.013(4)
C1K 0.071(10) 0.083(10) 0.043(7) 0.002(7) -0.006(6) -0.004(8)
O01L 0.031(4) 0.058(5) 0.047(4) 0.004(4) 0.013(3) 0.015(4)
C01M 0.040(6) 0.033(5) 0.038(5) -0.011(4) -0.003(5) 0.000(4)
O01N 0.056(6) 0.066(6) 0.045(4) -0.002(4) 0.004(4) -0.005(5)
C1O 0.021(5) 0.047(6) 0.026(4) -0.004(4) -0.003(4) -0.005(4)
C01P 0.039(6) 0.021(4) 0.036(5) -0.004(4) -0.002(4) 0.001(4)
C1P 0.029(6) 0.045(6) 0.039(5) 0.004(4) 0.007(4) 0.013(4)
C01Q 0.056(8) 0.040(6) 0.039(6) 0.000(5) 0.014(5) -0.001(5)
N1Q 0.031(5) 0.042(5) 0.029(4) -0.001(3) -0.002(3) -0.002(4)
C01R 0.041(6) 0.046(6) 0.025(4) -0.009(4) -0.004(4) 0.007(5)
C01S 0.032(6) 0.055(7) 0.062(7) 0.013(6) 0.018(5) 0.001(5)
N1T 0.024(4) 0.046(5) 0.036(4) 0.000(4) 0.006(3) 0.001(4)
C01U 0.066(9) 0.082(10) 0.035(6) 0.003(6) -0.003(6) 0.012(7)
O1V 0.042(5) 0.054(5) 0.034(4) 0.007(3) 0.004(3) 0.001(4)
C1W 0.049(7) 0.043(6) 0.029(5) 0.000(4) -0.001(5) 0.015(5)
N1W 0.023(4) 0.061(6) 0.036(4) 0.003(4) 0.002(3) -0.002(4)
C01X 0.031(5) 0.019(4) 0.045(6) 0.001(4) 0.007(4) 0.001(4)
C01Y 0.037(7) 0.063(7) 0.023(5) -0.009(4) -0.010(4) 0.015(5)
C01Z 0.064(9) 0.056(7) 0.049(7) -0.007(6) 0.004(6) 0.012(7)
O1Z 0.042(5) 0.060(5) 0.056(5) -0.002(4) 0.000(4) 0.000(4)
C020 0.031(6) 0.021(5) 0.078(8) -0.002(5) 0.012(5) -0.004(4)
C021 0.038(6) 0.025(5) 0.044(6) 0.004(4) 0.000(5) 0.002(4)
C022 0.030(6) 0.054(7) 0.065(8) 0.001(6) -0.003(5) 0.028(5)
C023 0.050(7) 0.036(5) 0.043(6) 0.007(5) -0.006(5) -0.004(5)
C024 0.027(6) 0.056(6) 0.018(4) -0.003(4) -0.003(4) -0.007(5)
C025 0.028(6) 0.091(10) 0.036(6) -0.029(6) -0.013(5) 0.019(6)
C026 0.031(6) 0.042(5) 0.035(5) 0.002(4) 0.001(4) 0.017(4)
C027 0.065(8) 0.032(5) 0.045(6) 0.005(5) 0.013(6) 0.003(5)
C028 0.030(6) 0.068(7) 0.028(5) 0.000(5) 0.001(4) -0.001(5)
C029 0.035(6) 0.078(8) 0.027(5) -0.016(5) 0.005(4) -0.001(6)
C02A 0.035(6) 0.039(5) 0.037(5) -0.003(4) -0.005(4) 0.010(4)
N2K 0.051(6) 0.026(4) 0.043(5) -0.002(3) 0.001(4) 0.000(4)
C02B 0.062(10) 0.121(15) 0.053(8) -0.009(9) -0.004(7) 0.026(10)
C02D 0.037(6) 0.031(5) 0.028(5) -0.003(4) 0.009(4) -0.003(4)
C2D 0.029(6) 0.028(5) 0.043(6) -0.007(4) 0.006(4) -0.002(4)
O2C 0.032(4) 0.036(4) 0.066(5) 0.006(3) 0.006(4) 0.003(3)
C02E 0.066(9) 0.060(8) 0.038(6) 0.007(5) 0.019(6) 0.017(6)
C02F 0.117(14) 0.047(7) 0.050(7) -0.005(6) -0.030(8) 0.012(8)
C02G 0.033(6) 0.035(5) 0.040(5) 0.005(4) 0.010(4) 0.004(4)
C02H 0.048(7) 0.085(9) 0.032(5) -0.022(6) 0.001(5) -0.013(7)
C02I 0.033(6) 0.054(7) 0.042(6) -0.012(5) 0.014(5) 0.017(5)
C02J 0.147(19) 0.075(10) 0.050(8) -0.006(7) -0.014(10) -0.027(11)
N2J 0.040(6) 0.061(6) 0.040(5) 0.002(4) 0.005(4) -0.001(5)
C02L 0.083(10) 0.054(7) 0.032(5) -0.008(5) -0.002(6) 0.002(6)
C02M 0.053(8) 0.101(11) 0.033(6) -0.005(6) 0.008(5) 0.027(7)
C02N 0.039(7) 0.082(9) 0.038(6) -0.007(6) -0.001(5) 0.000(6)
C02O 0.036(6) 0.062(7) 0.031(5) -0.007(5) 0.002(4) 0.017(5)
N2O 0.027(5) 0.046(5) 0.038(5) 0.010(4) 0.005(4) 0.006(4)
N2P 0.025(5) 0.059(6) 0.034(4) 0.000(4) 0.001(4) -0.004(4)
C02Q 0.029(6) 0.105(11) 0.038(6) -0.006(6) 0.001(5) -0.003(7)
C02R 0.038(6) 0.018(4) 0.059(6) 0.003(4) 0.011(5) -0.016(4)
C02S 0.033(6) 0.064(7) 0.027(5) -0.013(5) -0.004(4) 0.006(5)
C02T 0.048(7) 0.050(6) 0.053(7) -0.008(5) 0.013(6) 0.004(5)
N2T 0.028(5) 0.056(5) 0.032(4) -0.001(4) -0.005(4) 0.003(4)
C02U 0.040(7) 0.076(9) 0.055(7) 0.012(6) -0.002(6) 0.001(6)
C02V 0.052(8) 0.080(9) 0.029(5) -0.010(6) 0.006(5) -0.006(7)
O2V 0.070(7) 0.075(6) 0.049(5) -0.004(4) 0.009(4) 0.041(5)
C02W 0.038(6) 0.029(5) 0.038(5) -0.008(4) 0.019(4) -0.006(4)
C02X 0.026(5) 0.059(7) 0.030(5) 0.004(5) -0.001(4) 0.009(5)
C02Y 0.063(9) 0.060(8) 0.045(7) -0.006(6) 0.010(6) 0.011(7)
N2Z 0.027(5) 0.053(5) 0.042(5) -0.007(4) 0.000(4) -0.002(4)
C030 0.027(6) 0.059(7) 0.047(6) -0.005(5) 0.005(5) 0.019(5)
C031 0.055(8) 0.045(6) 0.042(6) 0.000(5) 0.017(5) 0.003(6)
C032 0.065(10) 0.085(10) 0.059(8) -0.023(7) 0.014(7) 0.008(8)
C033 0.076(10) 0.066(8) 0.029(6) 0.004(5) -0.006(6) 0.008(7)
C034 0.052(7) 0.040(5) 0.029(5) 0.002(4) 0.008(4) 0.002(5)
C035 0.045(8) 0.088(10) 0.038(6) -0.005(6) 0.013(5) 0.026(7)
C036 0.020(5) 0.037(5) 0.040(5) 0.008(4) 0.002(4) 0.008(4)
C037 0.050(8) 0.058(7) 0.052(7) -0.006(6) 0.000(6) -0.008(6)
C038 0.032(6) 0.050(6) 0.046(6) 0.002(5) 0.006(5) 0.009(5)
C039 0.094(13) 0.120(15) 0.035(7) 0.009(8) -0.006(7) -0.002(11)
C03A 0.025(6) 0.044(6) 0.054(7) -0.002(5) -0.006(5) -0.006(5)
C03B 0.039(7) 0.077(8) 0.042(6) -0.005(5) 0.008(5) 0.002(6)
C03C 0.089(11) 0.065(8) 0.045(7) -0.017(6) -0.016(7) -0.013(8)
C03D 0.055(8) 0.072(8) 0.041(6) 0.019(6) -0.004(6) 0.009(7)
C03E 0.031(6) 0.035(5) 0.037(5) -0.007(4) -0.010(4) 0.007(4)
C03F 0.043(7) 0.059(7) 0.047(6) 0.012(5) 0.011(5) -0.005(6)
C03G 0.066(9) 0.074(9) 0.037(6) -0.013(6) 0.004(6) -0.026(7)
C03H 0.085(12) 0.077(10) 0.050(8) -0.004(7) 0.002(7) -0.004(9)
C03I 0.024(5) 0.052(6) 0.040(6) -0.002(5) 0.001(4) 0.004(5)
C03K 0.052(8) 0.031(5) 0.063(8) -0.002(5) -0.005(6) 0.010(5)
C03L 0.026(6) 0.065(7) 0.043(6) 0.013(5) 0.006(5) 0.011(5)
C03M 0.023(6) 0.112(11) 0.032(5) -0.036(6) -0.004(4) 0.005(6)
C03N 0.062(9) 0.054(7) 0.059(8) 0.013(6) 0.007(6) 0.008(6)
C03O 0.023(6) 0.106(12) 0.054(7) 0.019(7) -0.002(5) 0.005(7)
C03P 0.027(6) 0.056(6) 0.031(5) -0.007(4) 0.010(4) 0.008(5)
C03Q 0.045(7) 0.047(6) 0.048(6) 0.017(5) 0.008(5) -0.008(5)
C03R 0.042(7) 0.040(6) 0.040(6) 0.013(4) 0.015(5) 0.017(5)
C03S 0.091(11) 0.088(10) 0.034(6) -0.019(6) -0.019(7) 0.031(9)
C03T 0.048(8) 0.074(8) 0.044(6) -0.017(6) -0.010(5) -0.002(6)
C03U 0.044(7) 0.062(7) 0.037(6) -0.012(5) 0.013(5) 0.009(6)
C03V 0.071(9) 0.083(9) 0.022(5) -0.004(5) -0.012(5) -0.021(7)
C03W 0.041(6) 0.033(5) 0.036(5) -0.001(4) 0.005(4) 0.009(4)
C03X 0.069(9) 0.068(8) 0.042(6) 0.005(6) -0.006(6) 0.008(7)
C03Y 0.022(5) 0.035(5) 0.039(5) 0.002(4) 0.001(4) 0.003(4)
C03Z 0.054(8) 0.067(8) 0.034(6) -0.011(5) -0.002(5) 0.012(6)
C040 0.028(6) 0.051(6) 0.051(6) -0.002(5) 0.017(5) 0.012(5)
C041 0.070(10) 0.068(8) 0.054(8) -0.006(6) -0.019(7) 0.003(7)
C042 0.085(11) 0.067(8) 0.039(6) 0.011(6) -0.008(6) -0.012(7)
C043 0.042(7) 0.070(8) 0.047(6) -0.004(6) 0.018(5) 0.011(6)
C044 0.034(6) 0.042(6) 0.036(5) -0.014(4) -0.002(4) -0.004(5)
C045 0.078(10) 0.050(7) 0.055(8) 0.012(6) -0.002(7) 0.019(7)
C046 0.048(8) 0.126(15) 0.037(6) -0.028(8) -0.014(6) 0.010(8)
C047 0.048(7) 0.034(5) 0.063(7) 0.001(5) 0.015(6) 0.015(5)
C048 0.051(7) 0.051(7) 0.039(6) 0.001(5) 0.000(5) 0.009(6)
C049 0.045(7) 0.048(6) 0.041(6) 0.007(5) 0.004(5) 0.001(5)
C04A 0.147(18) 0.056(8) 0.046(8) 0.002(6) -0.002(9) -0.011(9)
C04B 0.029(6) 0.088(9) 0.042(6) 0.013(6) 0.003(5) 0.025(6)
C04C 0.053(8) 0.085(9) 0.023(5) -0.008(5) 0.008(5) -0.004(7)
C04D 0.076(11) 0.077(10) 0.049(7) -0.019(7) -0.007(7) 0.005(8)
C04E 0.060(10) 0.101(12) 0.051(8) 0.007(8) -0.020(7) 0.025(8)
C04F 0.078(11) 0.057(8) 0.060(8) -0.008(6) 0.002(7) 0.011(7)
C04G 0.036(6) 0.020(4) 0.049(6) -0.001(4) 0.000(5) 0.008(4)
C04H 0.034(6) 0.061(7) 0.047(6) 0.000(5) 0.002(5) 0.003(5)
C04I 0.048(7) 0.040(6) 0.036(5) -0.009(4) -0.011(5) 0.000(5)
C04J 0.051(7) 0.054(7) 0.046(6) -0.010(5) 0.000(5) 0.006(6)
C04K 0.025(6) 0.075(8) 0.035(5) 0.002(5) 0.014(4) 0.021(5)
C04L 0.132(17) 0.056(8) 0.072(10) -0.017(7) -0.014(11) -0.009(9)
C04M 0.035(6) 0.043(5) 0.028(5) 0.002(4) -0.007(4) -0.009(4)
C04N 0.050(7) 0.071(8) 0.026(5) -0.003(5) 0.003(5) 0.010(6)
C04O 0.039(7) 0.059(7) 0.046(6) 0.004(5) -0.013(5) 0.008(5)
C04P 0.101(12) 0.042(6) 0.045(7) -0.005(5) 0.001(7) 0.000(7)
C04Q 0.106(13) 0.058(9) 0.060(8) 0.002(7) -0.011(8) 0.032(8)
C04R 0.143(18) 0.054(8) 0.067(10) 0.005(7) -0.011(11) 0.019(10)
C04S 0.029(6) 0.035(5) 0.064(7) 0.008(5) -0.003(5) 0.008(5)

loop_
_atom_type_symbol
_atom_type_description
_atom_type_scat_dispersion_real
_atom_type_scat_dispersion_imag
_atom_type_scat_source
C C 0.0192 0.0096 'International Tables Vol C Tables 4.2.6.8 and 6.1.1.4'
H H 0.0000 0.0000 'International Tables Vol C Tables 4.2.6.8 and 6.1.1.4'
N N 0.0330 0.0189 'International Tables Vol C Tables 4.2.6.8 and 6.1.1.4'
O O 0.0517 0.0336 'International Tables Vol C Tables 4.2.6.8 and 6.1.1.4'

loop_
_geom_angle_atom_site_label_1
_geom_angle_atom_site_label_2
_geom_angle_atom_site_label_3
_geom_angle
O009 C1C N1Q 123.6(11)
O009 C1C C03R 120.4(10)
N1Q C1C C03R 115.9(10)
C013 O1 C03Z 119.9(10)
N011 C1 C03L 106.1(8)
N011 C1 C024 114.2(10)
C03L C1 C024 106.3(10)
N011 C1 C047 108.8(10)
C03L C1 C047 109.5(10)
C024 C1 C047 111.6(9)
C029 O002 C03K 116.2(10)
C02G C2 C021 114.6(10)
C02G C2 H2A 108.6
C021 C2 H2A 108.6
C02G C2 H2B 108.6
C021 C2 H2B 108.6
H2A C2 H2B 107.6
N1E C3 C048 112.4(10)
N1E C3 C01Q 107.3(9)
C048 C3 C01Q 108.7(10)
N1E C3 C04B 110.2(10)
C048 C3 C04B 110.4(9)
C01Q C3 C04B 107.6(11)
C04K C4 H4A 109.5
C04K C4 H4B 109.5
H4A C4 H4B 109.5
C04K C4 H4C 109.5
H4A C4 H4C 109.5
H4B C4 H4C 109.5
C03A O007 C01Z 120.7(10)
C02I O00F C03G 118.3(10)
C2D O00I C038 119.4(9)
O00G C00N N1A 122.1(10)
O00G C00N C030 117.3(11)
N1A C00N C030 119.9(10)
O00K C00R N2O 121.5(10)
O00K C00R C02X 122.4(9)
N2O C00R C02X 116.1(10)
O004 C00U N2Z 123.8(11)
O004 C00U C04J 121.9(10)
N2Z C00U C04J 114.3(11)
C03P N00X C02W 123.2(9)
C03P N00X H00X 118.4
C02W N00X H00X 118.4
C03Y N011 C1 121.4(9)
C03Y N011 H011 119.3
C1 N011 H011 119.3
O006 C012 N2T 121.7(11)
O006 C012 C036 123.2(10)
N2T C012 C036 115.2(9)
O016 C013 O1 126.2(10)
O016 C013 N2K 125.7(10)
O1 C013 N2K 108.1(10)
C01I N014 C030 128.2(11)
C01I N014 H014 115.9
C030 N014 H014 115.9
C00N N1A C037 118.2(10)
C00N N1A H1A 120.9
C037 N1A H1A 120.9
C02D C1B H1BA 109.5
C02D C1B H1BB 109.5
H1BA C1B H1BB 109.5
C02D C1B H1BC 109.5
H1BA C1B H1BC 109.5
H1BB C1B H1BC 109.5
C040 C1D C01P 114.0(8)
C040 C1D H1DA 108.8
C01P C1D H1DA 108.8
C040 C1D H1DB 108.8
C01P C1D H1DB 108.8
H1DA C1D H1DB 107.7
C2D N1C C1E 121.7(10)
C2D N1C H1C 119.2
C1E N1C H1C 119.2
C03E N1E C3 123.2(9)
C03E N1E H1E 118.4
C3 N1E H1E 118.4
N1C C1E C01P 115.1(9)
N1C C1E H1EA 108.5
C01P C1E H1EA 108.5
N1C C1E H1EB 108.5
C01P C1E H1EB 108.5
H1EA C1E H1EB 107.5
C02F C1F C04A 115.3(13)
C02F C1F C03B 123.6(13)
C04A C1F C03B 121.0(13)
C02D C1G H1GA 109.5
C02D C1G H1GB 109.5
H1GA C1G H1GB 109.5
C02D C1G H1GC 109.5
H1GA C1G H1GC 109.5
H1GB C1G H1GC 109.5
C031 C1H C1W 112.1(11)
C031 C1H H1HA 109.2
C1W C1H H1HA 109.2
C031 C1H H1HB 109.2
C1W C1H H1HB 109.2
H1HA C1H H1HB 107.9
O008 C01I N014 120.2(10)
O008 C01I C02W 123.4(9)
N014 C01I C02W 116.3(9)
C04K C1J H1J1 109.5
C04K C1J H1J2 109.5
H1J1 C1J H1J2 109.5
C04K C1J H1J3 109.5
H1J1 C1J H1J3 109.5
H1J2 C1J H1J3 109.5
C04S N1J C04I 123.7(10)
C04S N1J H1J 118.2
C04I N1J H1J 118.2
C01U C1K C03V 118.5(14)
C01U C1K H1K 120.7
C03V C1K H1K 120.7
C03P C01M C01P 116.1(9)
C03P C01M H01C 108.3
C01P C01M H01C 108.3
C03P C01M H01D 108.3
C01P C01M H01D 108.3
H01C C01M H01D 107.4
N2K C1O C021 117.1(9)
N2K C1O H1OA 108.0
C021 C1O H1OA 108.0
N2K C1O H1OB 108.0
C021 C1O H1OB 108.0
H1OA C1O H1OB 107.3
C1E C01P C044 108.3(9)
C1E C01P C01M 112.1(9)
C044 C01P C01M 113.1(9)
C1E C01P C1D 107.2(8)
C044 C01P C1D 106.2(9)
C01M C01P C1D 109.6(9)
C028 C1P C023 114.3(9)
C028 C1P H1PA 108.7
C023 C1P H1PA 108.7
C028 C1P H1PB 108.7
C023 C1P H1PB 108.7
H1PA C1P H1PB 107.6
O00B C01Q O1Z 124.0(11)
O00B C01Q C3 123.9(11)
O1Z C01Q C3 111.6(10)
C1C N1Q C04J 126.0(10)
C1C N1Q H1Q 117.0
C04J N1Q H1Q 117.0
N1W C01R C03E 114.0(9)
N1W C01R C034 113.2(9)
C03E C01R C034 108.7(8)
N1W C01R H01R 106.8
C03E C01R H01R 106.8
C034 C01R H01R 106.8
C03R C01S H01E 109.5
C03R C01S H01F 109.5
H01E C01S H01F 109.5
C03R C01S H01G 109.5
H01E C01S H01G 109.5
H01F C01S H01G 109.5
C01Y N1T C026 116.4(9)
C01Y N1T H1T 121.8
C026 N1T H1T 121.8
C042 C01U C1K 121.5(13)
C042 C01U H01U 119.3
C1K C01U H01U 119.3
C04S O1V C033 120.9(10)
C1H C1W C02S 113.7(10)
C1H C1W H1WA 108.8
C02S C1W H1WA 108.8
C1H C1W H1WB 108.8
C02S C1W H1WB 108.8
H1WA C1W H1WB 107.7
C024 N1W C01R 120.8(9)
C024 N1W H1W 119.6
C01R N1W H1W 119.6
C03Y C01X C021 117.0(9)
C03Y C01X H01H 108.0
C021 C01X H01H 108.0
C03Y C01X H01I 108.0
C021 C01X H01I 108.0
H01H C01X H01I 107.3
O00L C01Y N1T 127.4(12)
O00L C01Y C025 117.6(11)
N1T C01Y C025 114.5(10)
C032 C01Z O007 102.3(12)
C032 C01Z C039 110.6(14)
O007 C01Z C039 111.0(11)
C032 C01Z C04F 111.6(13)
O007 C01Z C04F 107.5(11)
C039 C01Z C04F 113.3(14)
C01Q O1Z C022 117.3(10)
C025 C020 H02A 109.5
C025 C020 H02B 109.5
H02A C020 H02B 109.5
C025 C020 H02C 109.5
H02A C020 H02C 109.5
H02B C020 H02C 109.5
C1O C021 C2 108.1(9)
C1O C021 C04M 110.7(9)
C2 C021 C04M 109.4(9)
C1O C021 C01X 109.3(9)
C2 C021 C01X 108.9(9)
C04M C021 C01X 110.5(8)
O1Z C022 H02D 109.5
O1Z C022 H02E 109.5
H02D C022 H02E 109.5
O1Z C022 H02F 109.5
H02D C022 H02F 109.5
H02E C022 H02F 109.5
C035 C023 C1P 110.5(10)
C035 C023 H02G 109.5
C1P C023 H02G 109.6
C035 C023 H02H 109.5
C1P C023 H02H 109.6
H02G C023 H02H 108.1
O00Y C024 N1W 124.8(11)
O00Y C024 C1 119.0(10)
N1W C024 C1 115.7(9)
N2T C025 C020 108.7(11)
N2T C025 C03M 105.2(9)
C020 C025 C03M 112.4(12)
N2T C025 C01Y 112.7(11)
C020 C025 C01Y 110.6(9)
C03M C025 C01Y 107.2(11)
N1T C026 C04G 116.1(9)
N1T C026 C02A 109.7(8)
C04G C026 C02A 108.6(8)
N1T C026 H026 107.3
C04G C026 H026 107.3
C02A C026 H026 107.3
C02G C027 C02O 113.0(10)
C02G C027 H02I 109.0
C02O C027 H02I 109.0
C02G C027 H02J 109.0
C02O C027 H02J 109.0
H02I C027 H02J 107.8
C02X C028 C1P 114.4(10)
C02X C028 C049 109.5(9)
C1P C028 C049 105.7(9)
C02X C028 C045 109.8(10)
C1P C028 C045 107.1(10)
C049 C028 C045 110.2(11)
O01A C029 O002 125.6(13)
O01A C029 C02D 125.4(11)
O002 C029 C02D 108.7(10)
C02N C02A C026 118.7(10)
C02N C02A H02K 107.6
C026 C02A H02K 107.6
C02N C02A H02L 107.6
C026 C02A H02L 107.6
H02K C02A H02L 107.1
C013 N2K C1O 122.2(9)
C013 N2K H02V 118.9
C1O N2K H02V 118.9
C03C C02B C02J 117.6(16)
C03C C02B H02M 121.2
C02J C02B H02M 121.2
N2P C02D C1G 113.0(10)
N2P C02D C1B 111.5(8)
C1G C02D C1B 106.5(9)
N2P C02D C029 110.4(9)
C1G C02D C029 108.0(10)
C1B C02D C029 107.2(8)
O001 C2D O00I 125.5(10)
O001 C2D N1C 125.6(10)
O00I C2D N1C 108.9(9)
C02R O2C C02Q 117.3(9)
C033 C02E H794 109.5
C033 C02E H793 109.5
H794 C02E H793 109.5
C033 C02E H792 109.5
H794 C02E H792 109.5
H793 C02E H792 109.5
C04L C02F C1F 122.9(14)
C04L C02F H02P 118.5
C1F C02F H02P 118.5
C027 C02G C2 111.8(9)
C027 C02G H02Q 109.3
C2 C02G H02Q 109.3
C027 C02G H02R 109.3
C2 C02G H02R 109.3
H02Q C02G H02R 107.9
C04C C02H C031 110.9(11)
C04C C02H H02S 109.5
C031 C02H H02S 109.5
C04C C02H H02T 109.5
C031 C02H H02T 109.5
H02S C02H H02T 108.1
O00S C02I O00F 123.7(12)
O00S C02I C04K 125.5(11)
O00F C02I C04K 110.6(10)
C04P C02J C02B 120.9(17)
C04P C02J H02U 119.6
C02B C02J H02U 119.6
C03A N2J C045 124.2(11)
C03A N2J H2J 117.9
C045 N2J H2J 117.9
C02N C02L C03S 121.3(13)
C02N C02L H02W 119.3
C03S C02L H02W 119.3
C04E C02M C02N 119.9(15)
C04E C02M H02X 120.1
C02N C02M H02X 120.1
C02L C02N C02M 117.6(12)
C02L C02N C02A 123.5(12)
C02M C02N C02A 118.8(13)
C04M C02O C027 112.2(10)
C04M C02O H02Y 109.2
C027 C02O H02Y 109.2
C04M C02O H02Z 109.2
C027 C02O H02Z 109.2
H02Y C02O H02Z 107.9
C00R N2O C03R 123.8(10)
C00R N2O H2O 118.1
C03R N2O H2O 118.1
C04G N2P C02D 119.8(9)
C04G N2P H2P 120.1
C02D N2P H2P 120.1
O2C C02Q H780 109.5
O2C C02Q H781 109.5
H780 C02Q H781 109.5
O2C C02Q H782 109.5
H780 C02Q H782 109.5
H781 C02Q H782 109.5
O00H C02R O2C 123.9(10)
O00H C02R C037 122.9(11)
O2C C02R C037 113.2(9)
C04I C02S C04C 113.1(11)
C04I C02S C036 107.7(9)
C04C C02S C036 108.4(9)
C04I C02S C1W 108.9(9)
C04C C02S C1W 106.9(9)
C036 C02S C1W 111.9(9)
C02W C02T H013 109.5
C02W C02T H015 109.5
H013 C02T H015 109.5
C02W C02T H016 109.5
H013 C02T H016 109.5
H015 C02T H016 109.5
C012 N2T C025 123.5(9)
C012 N2T H2T 118.2
C025 N2T H2T 118.2
C033 C02U H017 109.5
C033 C02U H018 109.5
H017 C02U H018 109.5
C033 C02U H019 109.5
H017 C02U H019 109.5
H018 C02U H019 109.5
C03I C02V C040 111.2(9)
C03I C02V H01J 109.4
C040 C02V H01J 109.4
C03I C02V H01K 109.4
C040 C02V H01K 109.4
H01J C02V H01K 108.0
N00X C02W C02T 110.5(10)
N00X C02W C043 111.8(9)
C02T C02W C043 109.6(10)
N00X C02W C01I 111.3(8)
C02T C02W C01I 104.8(9)
C043 C02W C01I 108.6(10)
C028 C02X C00R 118.1(9)
C028 C02X H01L 107.8
C00R C02X H01L 107.8
C028 C02X H01M 107.8
C00R C02X H01M 107.8
H01L C02X H01M 107.1
C03Z C02Y H01N 109.5
C03Z C02Y H01O 109.5
H01N C02Y H01O 109.5
C03Z C02Y H01P 109.5
H01N C02Y H01P 109.5
H01O C02Y H01P 109.5
C00U N2Z C04K 115.0(10)
C00U N2Z H2Z 122.5
C04K N2Z H2Z 122.5
N014 C030 C00N 113.5(10)
N014 C030 C04H 111.4(10)
C00N C030 C04H 114.7(10)
N014 C030 H030 105.4
C00N C030 H030 105.4
C04H C030 H030 105.4
C1H C031 C02H 112.5(10)
C1H C031 H03A 109.1
C02H C031 H03A 109.1
C1H C031 H03B 109.1
C02H C031 H03B 109.1
H03A C031 H03B 107.8
C01Z C032 H03C 109.5
C01Z C032 H03D 109.5
H03C C032 H03D 109.5
C01Z C032 H03E 109.5
H03C C032 H03E 109.5
H03D C032 H03E 109.5
O1V C033 C03F 108.4(10)
O1V C033 C02U 102.5(12)
C03F C033 C02U 112.6(12)
O1V C033 C02E 109.3(10)
C03F C033 C02E 109.8(12)
C02U C033 C02E 113.8(12)
C04N C034 C01R 112.4(9)
C04N C034 H600 109.1
C01R C034 H600 109.1
C04N C034 H601 109.1
C01R C034 H601 109.1
H600 C034 H601 107.9
C023 C035 C03O 111.0(10)
C023 C035 H03G 109.4
C03O C035 H03G 109.4
C023 C035 H03H 109.4
C03O C035 H03H 109.4
H03G C035 H03H 108.0
C012 C036 C02S 118.8(9)
C012 C036 H03I 107.6
C02S C036 H03I 107.6
C012 C036 H03J 107.6
C02S C036 H03J 107.6
H03I C036 H03J 107.1
C03W C037 N1A 115.6(12)
C03W C037 C02R 113.3(10)
N1A C037 C02R 108.6(11)
C03W C037 C04O 110.6(11)
N1A C037 C04O 105.8(10)
C02R C037 C04O 101.7(11)
O00I C038 C03N 100.5(10)
O00I C038 C04D 113.3(11)
C03N C038 C04D 109.3(12)
O00I C038 C03H 108.4(10)
C03N C038 C03H 110.7(12)
C04D C038 C03H 113.8(12)
C01Z C039 H03K 109.5
C01Z C039 H03L 109.5
H03K C039 H03L 109.5
C01Z C039 H03M 109.5
H03K C039 H03M 109.5
H03L C039 H03M 109.5
O003 C03A N2J 122.6(11)
O003 C03A O007 125.1(12)
N2J C03A O007 112.2(10)
C1F C03B C04J 112.0(11)
C1F C03B H03N 109.2
C04J C03B H03N 109.2
C1F C03B H03O 109.2
C04J C03B H03O 109.2
H03N C03B H03O 107.9
C02B C03C C041 122.0(14)
C02B C03C H03P 119.0
C041 C03C H03P 119.0
C03R C03D H03Q 109.5
C03R C03D H03R 109.5
H03Q C03D H03R 109.5
C03R C03D H03S 109.5
H03Q C03D H03S 109.5
H03R C03D H03S 109.5
O2V C03E N1E 120.4(9)
O2V C03E C01R 120.5(10)
N1E C03E C01R 119.1(9)
C033 C03F H03T 109.5
C033 C03F H03U 109.5
H03T C03F H03U 109.5
C033 C03F H03V 109.5
H03T C03F H03V 109.5
H03U C03F H03V 109.5
O00F C03G H03W 109.5
O00F C03G H03X 109.5
H03W C03G H03X 109.5
O00F C03G H03Y 109.5
H03W C03G H03Y 109.5
H03X C03G H03Y 109.5
C038 C03H H03Z 109.5
C038 C03H H01Q 109.5
H03Z C03H H01Q 109.5
C038 C03H H01S 109.5
H03Z C03H H01S 109.5
H01Q C03H H01S 109.5
C02V C03I C044 111.0(10)
C02V C03I H01T 109.4
C044 C03I H01T 109.4
C02V C03I H01V 109.4
C044 C03I H01V 109.4
H01T C03I H01V 108.0
O002 C03K H01W 109.5
O002 C03K H01X 109.5
H01W C03K H01X 109.5
O002 C03K H01Y 109.5
H01W C03K H01Y 109.5
H01X C03K H01Y 109.5
C1 C03L H01Z 109.5
C1 C03L H020 109.5
H01Z C03L H020 109.5
C1 C03L H021 109.5
H01Z C03L H021 109.5
H020 C03L H021 109.5
C025 C03M H022 109.5
C025 C03M H023 109.5
H022 C03M H023 109.5
C025 C03M H024 109.5
H022 C03M H024 109.5
H023 C03M H024 109.5
C038 C03N H799 109.5
C038 C03N H798 109.5
H799 C03N H798 109.5
C038 C03N H797 109.5
H799 C03N H797 109.5
H798 C03N H797 109.5
C049 C03O C035 109.9(10)
C049 C03O H028 109.7
C035 C03O H028 109.7
C049 C03O H029 109.7
C035 C03O H029 109.7
H028 C03O H029 108.2
O00M C03P N00X 122.1(10)
O00M C03P C01M 124.2(9)
N00X C03P C01M 113.7(9)
C04P C03Q C041 114.1(12)
C04P C03Q C04H 123.4(12)
C041 C03Q C04H 122.5(11)
N2O C03R C01S 110.8(9)
N2O C03R C03D 108.6(10)
C01S C03R C03D 110.0(10)
N2O C03R C1C 110.3(9)
C01S C03R C1C 111.2(10)
C03D C03R C1C 105.7(10)
C02L C03S C046 119.3(14)
C02L C03S H031 120.3
C046 C03S H031 120.3
C03Z C03T H032 109.5
C03Z C03T H033 109.5
H032 C03T H033 109.5
C03Z C03T H034 109.5
H032 C03T H034 109.5
H033 C03T H034 109.5
C03Z C03U H796 109.5
C03Z C03U H795 109.5
H796 C03U H795 109.5
C03Z C03U H790 109.5
H796 C03U H790 109.5
H795 C03U H790 109.5
C1K C03V C04N 121.5(14)
C1K C03V H037 119.3
C04N C03V H037 119.3
C037 C03W H038 109.5
C037 C03W H039 109.5
H038 C03W H039 109.5
C037 C03W H040 109.5
H038 C03W H040 109.5
H039 C03W H040 109.5
C04N C03X C042 119.9(13)
C04N C03X H041 120.0
C042 C03X H041 120.0
O005 C03Y N011 121.5(10)
O005 C03Y C01X 126.0(9)
N011 C03Y C01X 112.0(9)
O1 C03Z C02Y 108.7(10)
O1 C03Z C03U 110.3(10)
C02Y C03Z C03U 112.5(12)
O1 C03Z C03T 99.5(10)
C02Y C03Z C03T 111.9(12)
C03U C03Z C03T 113.0(11)
C1D C040 C02V 110.4(10)
C1D C040 H04A 109.6
C02V C040 H04A 109.6
C1D C040 H04B 109.6
C02V C040 H04B 109.6
H04A C040 H04B 108.1
C03C C041 C03Q 119.7(13)
C03C C041 H04C 120.2
C03Q C041 H04C 120.2
C01U C042 C03X 120.6(14)
C01U C042 H042 119.7
C03X C042 H042 119.7
C02W C043 H04D 109.5
C02W C043 H04E 109.5
H04D C043 H04E 109.5
C02W C043 H04F 109.5
H04D C043 H04F 109.5
H04E C043 H04F 109.5
C03I C044 C01P 113.4(9)
C03I C044 H04G 108.9
C01P C044 H04G 108.9
C03I C044 H04H 108.9
C01P C044 H04H 108.9
H04G C044 H04H 107.7
N2J C045 C028 110.5(11)
N2J C045 H04I 109.5
C028 C045 H04I 109.6
N2J C045 H04J 109.6
C028 C045 H04J 109.6
H04I C045 H04J 108.1
C04E C046 C03S 118.5(12)
C04E C046 H046 120.8
C03S C046 H046 120.8
C1 C047 H04K 109.5
C1 C047 H04L 109.5
H04K C047 H04L 109.5
C1 C047 H04M 109.5
H04K C047 H04M 109.5
H04L C047 H04M 109.5
C3 C048 H784 109.5
C3 C048 H785 109.5
H784 C048 H785 109.5
C3 C048 H786 109.5
H784 C048 H786 109.5
H785 C048 H786 109.5
C03O C049 C028 114.8(11)
C03O C049 H04P 108.6
C028 C049 H04P 108.6
C03O C049 H04Q 108.6
C028 C049 H04Q 108.6
H04P C049 H04Q 107.5
C1F C04A C04R 120.3(14)
C1F C04A H04R 119.9
C04R C04A H04R 119.9
C3 C04B H04S 109.5
C3 C04B H04T 109.5
H04S C04B H04T 109.5
C3 C04B H04U 109.5
H04S C04B H04U 109.5
H04T C04B H04U 109.5
C02H C04C C02S 116.4(13)
C02H C04C H04V 108.2
C02S C04C H04V 108.2
C02H C04C H04W 108.2
C02S C04C H04W 108.2
H04V C04C H04W 107.3
C038 C04D H04X 109.5
C038 C04D H04Y 109.5
H04X C04D H04Y 109.5
C038 C04D H04Z 109.5
H04X C04D H04Z 109.5
H04Y C04D H04Z 109.5
C046 C04E C02M 123.2(14)
C046 C04E H043 118.4
C02M C04E H043 118.4
C01Z C04F H044 109.5
C01Z C04F H045 109.5
H044 C04F H045 109.5
C01Z C04F H047 109.5
H044 C04F H047 109.5
H045 C04F H047 109.5
O01N C04G N2P 121.1(10)
O01N C04G C026 123.8(10)
N2P C04G C026 115.1(9)
C03Q C04H C030 111.9(10)
C03Q C04H H048 109.2
C030 C04H H048 109.2
C03Q C04H H049 109.2
C030 C04H H049 109.2
H048 C04H H049 107.9
N1J C04I C02S 111.5(9)
N1J C04I H050 109.3
C02S C04I H050 109.3
N1J C04I H051 109.3
C02S C04I H051 109.3
H050 C04I H051 108.0
N1Q C04J C03B 114.5(11)
N1Q C04J C00U 115.9(10)
C03B C04J C00U 113.1(11)
N1Q C04J H052 103.8
C03B C04J H052 103.8
C00U C04J H052 103.8
C1J C04K N2Z 113.9(10)
C1J C04K C02I 111.3(10)
N2Z C04K C02I 111.6(10)
C1J C04K C4 107.3(10)
N2Z C04K C4 106.8(9)
C02I C04K C4 105.3(9)
C02F C04L C04Q 123.5(15)
C02F C04L H053 118.2
C04Q C04L H053 118.2
C02O C04M C021 113.2(9)
C02O C04M H054 108.9
C021 C04M H054 108.9
C02O C04M H055 108.9
C021 C04M H055 108.9
H054 C04M H055 107.7
C03X C04N C03V 117.9(12)
C03X C04N C034 125.3(12)
C03V C04N C034 116.7(12)
C037 C04O H056 109.5
C037 C04O H057 109.5
H056 C04O H057 109.5
C037 C04O H058 109.5
H056 C04O H058 109.5
H057 C04O H058 109.5
C02J C04P C03Q 124.9(14)
C02J C04P H059 117.5
C03Q C04P H059 117.5
C04R C04Q C04L 118.3(17)
C04R C04Q H05A 120.9
C04L C04Q H05A 120.9
C04Q C04R C04A 119.1(14)
C04Q C04R H05B 120.4
C04A C04R H05B 120.4
O01L C04S N1J 124.0(10)
O01L C04S O1V 125.7(12)
N1J C04S O1V 109.9(10)

loop_
_geom_bond_atom_site_label_1
_geom_bond_atom_site_label_2
_geom_bond_distance
O001 C2D 1.175(14)
C1C O009 1.246(14)
C1C N1Q 1.315(15)
C1C C03R 1.542(16)
O1 C013 1.345(15)
O1 C03Z 1.481(14)
C1 N011 1.496(15)
C1 C03L 1.523(15)
C1 C024 1.525(19)
C1 C047 1.534(18)
O002 C029 1.332(15)
O002 C03K 1.432(16)
C2 C02G 1.517(17)
C2 C021 1.529(16)
C2 H2A 0.9700
C2 H2B 0.9700
O003 C03A 1.195(15)
C3 N1E 1.449(12)
C3 C048 1.493(18)
C3 C01Q 1.555(16)
C3 C04B 1.574(18)
O004 C00U 1.181(16)
C4 C04K 1.558(15)
C4 H4A 0.9600
C4 H4B 0.9600
C4 H4C 0.9600
O005 C03Y 1.221(13)
O006 C012 1.218(13)
O007 C03A 1.330(14)
O007 C01Z 1.495(16)
O008 C01I 1.237(13)
O00B C01Q 1.227(15)
O00F C02I 1.356(15)
O00F C03G 1.451(16)
O00G C00N 1.263(15)
O00H C02R 1.223(14)
O00I C2D 1.338(14)
O00I C038 1.485(15)
O00K C00R 1.256(14)
O00L C01Y 1.199(14)
O00M C03P 1.256(13)
C00N N1A 1.364(16)
C00N C030 1.496(17)
C00R N2O 1.319(14)
C00R C02X 1.548(16)
O00S C02I 1.144(15)
C00U N2Z 1.407(15)
C00U C04J 1.542(17)
N00X C03P 1.313(14)
N00X C02W 1.471(14)
N00X H00X 0.8600
O00Y C024 1.218(13)
N011 C03Y 1.367(14)
N011 H011 0.8600
C012 N2T 1.356(15)
C012 C036 1.521(16)
C013 O016 1.216(15)
C013 N2K 1.401(15)
N014 C01I 1.327(16)
N014 C030 1.454(17)
N014 H014 0.8600
O01A C029 1.152(15)
N1A C037 1.474(16)
N1A H1A 0.8600
C1B C02D 1.530(14)
C1B H1BA 0.9600
C1B H1BB 0.9600
C1B H1BC 0.9600
C1D C040 1.503(17)
C1D C01P 1.546(16)
C1D H1DA 0.9700
C1D H1DB 0.9700
N1C C2D 1.353(14)
N1C C1E 1.466(15)
N1C H1C 0.8600
N1E C03E 1.324(15)
N1E H1E 0.8600
C1E C01P 1.519(16)
C1E H1EA 0.9700
C1E H1EB 0.9700
C1F C02F 1.32(2)
C1F C04A 1.41(2)
C1F C03B 1.493(17)
C1G C02D 1.511(17)
C1G H1GA 0.9600
C1G H1GB 0.9600
C1G H1GC 0.9600
C1H C031 1.51(2)
C1H C1W 1.538(18)
C1H H1HA 0.9700
C1H H1HB 0.9700
C01I C02W 1.542(14)
C1J C04K 1.465(17)
C1J H1J1 0.9600
C1J H1J2 0.9600
C1J H1J3 0.9600
N1J C04S 1.345(17)
N1J C04I 1.458(15)
N1J H1J 0.8600
C1K C01U 1.37(2)
C1K C03V 1.376(19)
C1K H1K 0.9300
O01L C04S 1.226(15)
C01M C03P 1.532(16)
C01M C01P 1.535(14)
C01M H01C 0.9700
C01M H01D 0.9700
O01N C04G 1.170(14)
C1O N2K 1.424(13)
C1O C021 1.516(15)
C1O H1OA 0.9700
C1O H1OB 0.9700
C01P C044 1.531(15)
C1P C028 1.529(16)
C1P C023 1.573(17)
C1P H1PA 0.9700
C1P H1PB 0.9700
C01Q O1Z 1.318(16)
N1Q C04J 1.487(16)
N1Q H1Q 0.8600
C01R N1W 1.416(15)
C01R C03E 1.522(14)
C01R C034 1.557(14)
C01R H01R 0.9800
C01S C03R 1.515(19)
C01S H01E 0.9600
C01S H01F 0.9600
C01S H01G 0.9600
N1T C01Y 1.350(16)
N1T C026 1.473(15)
N1T H1T 0.8600
C01U C042 1.31(2)
C01U H01U 0.9300
O1V C04S 1.351(14)
O1V C033 1.469(14)
C1W C02S 1.569(15)
C1W H1WA 0.9700
C1W H1WB 0.9700
N1W C024 1.319(16)
N1W H1W 0.8600
C01X C03Y 1.510(15)
C01X C021 1.568(13)
C01X H01H 0.9700
C01X H01I 0.9700
C01Y C025 1.54(2)
C01Z C032 1.44(2)
C01Z C039 1.54(3)
C01Z C04F 1.55(2)
O1Z C022 1.389(17)
C020 C025 1.529(19)
C020 H02A 0.9600
C020 H02B 0.9600
C020 H02C 0.9600
C021 C04M 1.558(14)
C022 H02D 0.9600
C022 H02E 0.9600
C022 H02F 0.9600
C023 C035 1.517(19)
C023 H02G 0.9700
C023 H02H 0.9700
C025 N2T 1.477(16)
C025 C03M 1.541(14)
C026 C04G 1.526(15)
C026 C02A 1.547(13)
C026 H026 0.9800
C027 C02G 1.510(17)
C027 C02O 1.520(18)
C027 H02I 0.9700
C027 H02J 0.9700
C028 C02X 1.511(16)
C028 C049 1.537(17)
C028 C045 1.55(2)
C029 C02D 1.587(18)
C02A C02N 1.486(16)
C02A H02K 0.9700
C02A H02L 0.9700
N2K H02V 0.8600
C02B C03C 1.34(3)
C02B C02J 1.38(3)
C02B H02M 0.9300
C02D N2P 1.414(13)
O2C C02R 1.326(14)
O2C C02Q 1.448(19)
C02E C033 1.53(2)
C02E H794 0.9600
C02E H793 0.9600
C02E H792 0.9600
C02F C04L 1.31(2)
C02F H02P 0.9300
C02G H02Q 0.9700
C02G H02R 0.9700
C02H C04C 1.51(2)
C02H C031 1.524(19)
C02H H02S 0.9700
C02H H02T 0.9700
C02I C04K 1.52(2)
C02J C04P 1.27(2)
C02J H02U 0.9300
N2J C03A 1.325(17)
N2J C045 1.458(19)
N2J H2J 0.8600
C02L C02N 1.37(2)
C02L C03S 1.377(18)
C02L H02W 0.9300
C02M C04E 1.36(2)
C02M C02N 1.39(2)
C02M H02X 0.9300
C02O C04M 1.501(17)
C02O H02Y 0.9700
C02O H02Z 0.9700
N2O C03R 1.450(15)
N2O H2O 0.8600
N2P C04G 1.386(15)
N2P H2P 0.8600
C02Q H780 0.9600
C02Q H781 0.9600
C02Q H782 0.9600
C02R C037 1.527(19)
C02S C04I 1.511(18)
C02S C04C 1.533(18)
C02S C036 1.556(15)
C02T C02W 1.508(17)
C02T H013 0.9600
C02T H015 0.9600
C02T H016 0.9600
N2T H2T 0.8600
C02U C033 1.51(2)
C02U H017 0.9600
C02U H018 0.9600
C02U H019 0.9600
C02V C03I 1.518(18)
C02V C040 1.533(18)
C02V H01J 0.9700
C02V H01K 0.9700
O2V C03E 1.248(14)
C02W C043 1.515(18)
C02X H01L 0.9700
C02X H01M 0.9700
C02Y C03Z 1.50(2)
C02Y H01N 0.9600
C02Y H01O 0.9600
C02Y H01P 0.9600
N2Z C04K 1.495(15)
N2Z H2Z 0.8600
C030 C04H 1.552(16)
C030 H030 0.9800
C031 H03A 0.9700
C031 H03B 0.9700
C032 H03C 0.9600
C032 H03D 0.9600
C032 H03E 0.9600
C033 C03F 1.50(2)
C034 C04N 1.538(15)
C034 H600 0.9700
C034 H601 0.9700
C035 C03O 1.57(2)
C035 H03G 0.9700
C035 H03H 0.9700
C036 H03I 0.9700
C036 H03J 0.9700
C037 C03W 1.467(19)
C037 C04O 1.58(2)
C038 C03N 1.516(19)
C038 C04D 1.52(2)
C038 C03H 1.55(2)
C039 H03K 0.9600
C039 H03L 0.9600
C039 H03M 0.9600
C03B C04J 1.512(18)
C03B H03N 0.9700
C03B H03O 0.9700
C03C C041 1.38(2)
C03C H03P 0.9300
C03D C03R 1.529(16)
C03D H03Q 0.9600
C03D H03R 0.9600
C03D H03S 0.9600
C03F H03T 0.9600
C03F H03U 0.9600
C03F H03V 0.9600
C03G H03W 0.9600
C03G H03X 0.9600
C03G H03Y 0.9600
C03H H03Z 0.9600
C03H H01Q 0.9600
C03H H01S 0.9600
C03I C044 1.527(17)
C03I H01T 0.9700
C03I H01V 0.9700
C03K H01W 0.9600
C03K H01X 0.9600
C03K H01Y 0.9600
C03L H01Z 0.9600
C03L H020 0.9600
C03L H021 0.9600
C03M H022 0.9600
C03M H023 0.9600
C03M H024 0.9600
C03N H799 0.9600
C03N H798 0.9600
C03N H797 0.9600
C03O C049 1.50(2)
C03O H028 0.9700
C03O H029 0.9700
C03Q C04P 1.405(19)
C03Q C041 1.41(2)
C03Q C04H 1.511(17)
C03S C046 1.40(2)
C03S H031 0.9300
C03T C03Z 1.56(2)
C03T H032 0.9600
C03T H033 0.9600
C03T H034 0.9600
C03U C03Z 1.50(2)
C03U H796 0.9600
C03U H795 0.9600
C03U H790 0.9600
C03V C04N 1.399(18)
C03V H037 0.9300
C03W H038 0.9600
C03W H039 0.9600
C03W H040 0.9600
C03X C04N 1.34(2)
C03X C042 1.420(18)
C03X H041 0.9300
C040 H04A 0.9700
C040 H04B 0.9700
C041 H04C 0.9300
C042 H042 0.9300
C043 H04D 0.9600
C043 H04E 0.9600
C043 H04F 0.9600
C044 H04G 0.9700
C044 H04H 0.9700
C045 H04I 0.9700
C045 H04J 0.9700
C046 C04E 1.31(3)
C046 H046 0.9300
C047 H04K 0.9600
C047 H04L 0.9600
C047 H04M 0.9600
C048 H784 0.9600
C048 H785 0.9600
C048 H786 0.9600
C049 H04P 0.9700
C049 H04Q 0.9700
C04A C04R 1.45(3)
C04A H04R 0.9300
C04B H04S 0.9600
C04B H04T 0.9600
C04B H04U 0.9600
C04C H04V 0.9700
C04C H04W 0.9700
C04D H04X 0.9600
C04D H04Y 0.9600
C04D H04Z 0.9600
C04E H043 0.9300
C04F H044 0.9600
C04F H045 0.9600
C04F H047 0.9600
C04H H048 0.9700
C04H H049 0.9700
C04I H050 0.9700
C04I H051 0.9700
C04J H052 0.9800
C04L C04Q 1.37(2)
C04L H053 0.9300
C04M H054 0.9700
C04M H055 0.9700
C04O H056 0.9600
C04O H057 0.9600
C04O H058 0.9600
C04P H059 0.9300
C04Q C04R 1.29(3)
C04Q H05A 0.9300
C04R H05B 0.9300

loop_
_geom_torsion_atom_site_label_1
_geom_torsion_atom_site_label_2
_geom_torsion_atom_site_label_3
_geom_torsion_atom_site_label_4
_geom_torsion
C03L C1 N011 C03Y -169.6(10)
C024 C1 N011 C03Y -52.8(14)
C047 C1 N011 C03Y 72.6(14)
C03Z O1 C013 O016 -9.1(17)
C03Z O1 C013 N2K 170.3(9)
O00G C00N N1A C037 -12.3(19)
C030 C00N N1A C037 157.8(12)
C048 C3 N1E C03E 168.8(11)
C01Q C3 N1E C03E 49.3(15)
C04B C3 N1E C03E -67.6(14)
C2D N1C C1E C01P 97.8(13)
C030 N014 C01I O008 -0.5(16)
C030 N014 C01I C02W 176.7(9)
N1C C1E C01P C044 171.2(10)
N1C C1E C01P C01M -63.3(13)
N1C C1E C01P C1D 57.0(12)
C03P C01M C01P C1E -58.1(13)
C03P C01M C01P C044 64.8(13)
C03P C01M C01P C1D -177.0(9)
C040 C1D C01P C1E 172.8(9)
C040 C1D C01P C044 57.2(11)
C040 C1D C01P C01M -65.2(12)
N1E C3 C01Q O00B -146.0(12)
C048 C3 C01Q O00B 92.1(14)
C04B C3 C01Q O00B -27.5(16)
N1E C3 C01Q O1Z 41.4(14)
C048 C3 C01Q O1Z -80.4(11)
C04B C3 C01Q O1Z 159.9(9)
O009 C1C N1Q C04J -2.9(17)
C03R C1C N1Q C04J 174.8(9)
C03V C1K C01U C042 -3(3)
C031 C1H C1W C02S -53.6(13)
C03E C01R N1W C024 -102.6(11)
C034 C01R N1W C024 132.4(10)
C026 N1T C01Y O00L 0.3(15)
C026 N1T C01Y C025 -171.5(8)
C03A O007 C01Z C032 -175.8(11)
C03A O007 C01Z C039 -57.8(16)
C03A O007 C01Z C04F 66.6(14)
O00B C01Q O1Z C022 3.0(18)
C3 C01Q O1Z C022 175.6(11)
N2K C1O C021 C2 -52.4(12)
N2K C1O C021 C04M -172.1(9)
N2K C1O C021 C01X 66.0(12)
C02G C2 C021 C1O -171.8(8)
C02G C2 C021 C04M -51.2(11)
C02G C2 C021 C01X 69.6(11)
C03Y C01X C021 C1O 57.8(12)
C03Y C01X C021 C2 175.7(9)
C03Y C01X C021 C04M -64.2(12)
C028 C1P C023 C035 55.9(13)
C01R N1W C024 O00Y 1.4(15)
C01R N1W C024 C1 -170.8(9)
N011 C1 C024 O00Y 155.8(9)
C03L C1 C024 O00Y -87.6(11)
C047 C1 C024 O00Y 31.8(13)
N011 C1 C024 N1W -31.6(12)
C03L C1 C024 N1W 85.1(11)
C047 C1 C024 N1W -155.5(9)
O00L C01Y C025 N2T 156.1(10)
N1T C01Y C025 N2T -31.2(13)
O00L C01Y C025 C020 34.1(13)
N1T C01Y C025 C020 -153.2(10)
O00L C01Y C025 C03M -88.7(12)
N1T C01Y C025 C03M 84.0(12)
C01Y N1T C026 C04G -101.7(10)
C01Y N1T C026 C02A 134.7(9)
C023 C1P C028 C02X 65.0(13)
C023 C1P C028 C049 -55.6(13)
C023 C1P C028 C045 -173.1(10)
C03K O002 C029 O01A 3.3(18)
C03K O002 C029 C02D 178.4(10)
N1T C026 C02A C02N -58.5(13)
C04G C026 C02A C02N 173.6(10)
O016 C013 N2K C1O -7.9(17)
O1 C013 N2K C1O 172.6(10)
C021 C1O N2K C013 -96.2(12)
O01A C029 C02D N2P -147.4(11)
O002 C029 C02D N2P 37.4(12)
O01A C029 C02D C1G -23.4(15)
O002 C029 C02D C1G 161.4(9)
O01A C029 C02D C1B 91.0(14)
O002 C029 C02D C1B -84.2(10)
C038 O00I C2D O001 8.0(16)
C038 O00I C2D N1C -171.5(9)
C1E N1C C2D O001 2.4(17)
C1E N1C C2D O00I -178.1(10)
C04A C1F C02F C04L 7(3)
C03B C1F C02F C04L -177.1(18)
C02O C027 C02G C2 -51.3(12)
C021 C2 C02G C027 52.0(12)
C03G O00F C02I O00S -1.1(17)
C03G O00F C02I C04K -177.6(10)
C03C C02B C02J C04P 11(3)
C03S C02L C02N C02M 2(2)
C03S C02L C02N C02A 179.1(15)
C04E C02M C02N C02L -3(2)
C04E C02M C02N C02A 179.7(14)
C026 C02A C02N C02L -14.4(19)
C026 C02A C02N C02M 162.2(12)
C02G C027 C02O C04M 52.9(13)
O00K C00R N2O C03R -12.3(17)
C02X C00R N2O C03R 170.5(10)
C1G C02D N2P C04G -68.8(14)
C1B C02D N2P C04G 171.3(10)
C029 C02D N2P C04G 52.3(13)
C02Q O2C C02R O00H 0.0(17)
C02Q O2C C02R C037 -176.8(11)
C1H C1W C02S C04I 173.9(10)
C1H C1W C02S C04C 51.4(13)
C1H C1W C02S C036 -67.1(13)
O006 C012 N2T C025 9.7(17)
C036 C012 N2T C025 -169.7(11)
C020 C025 N2T C012 68.6(14)
C03M C025 N2T C012 -170.8(11)
C01Y C025 N2T C012 -54.3(15)
C03P N00X C02W C02T 174.8(11)
C03P N00X C02W C043 -62.9(14)
C03P N00X C02W C01I 58.8(14)
O008 C01I C02W N00X -151.3(10)
N014 C01I C02W N00X 31.6(12)
O008 C01I C02W C02T 89.2(12)
N014 C01I C02W C02T -87.9(11)
O008 C01I C02W C043 -27.8(13)
N014 C01I C02W C043 155.1(9)
C1P C028 C02X C00R 61.9(14)
C049 C028 C02X C00R -179.6(10)
C045 C028 C02X C00R -58.5(14)
O00K C00R C02X C028 -19.3(16)
N2O C00R C02X C028 157.9(10)
O004 C00U N2Z C04K -20.4(17)
C04J C00U N2Z C04K 159.5(10)
C01I N014 C030 C00N 70.9(14)
C01I N014 C030 C04H -60.3(14)
O00G C00N C030 N014 -173.2(11)
N1A C00N C030 N014 16.2(16)
O00G C00N C030 C04H -43.6(16)
N1A C00N C030 C04H 145.8(12)
C1W C1H C031 C02H 52.7(14)
C04C C02H C031 C1H -52.2(15)
C04S O1V C033 C03F -57.0(15)
C04S O1V C033 C02U -176.3(10)
C04S O1V C033 C02E 62.7(16)
N1W C01R C034 C04N -56.6(13)
C03E C01R C034 C04N 175.7(10)
C1P C023 C035 C03O -52.3(14)
O006 C012 C036 C02S 21.3(15)
N2T C012 C036 C02S -159.3(9)
C04I C02S C036 C012 57.1(12)
C04C C02S C036 C012 179.8(9)
C1W C02S C036 C012 -62.5(13)
C00N N1A C037 C03W 70.8(15)
C00N N1A C037 C02R -57.8(15)
C00N N1A C037 C04O -166.3(11)
O00H C02R C037 C03W 23.9(18)
O2C C02R C037 C03W -159.3(10)
O00H C02R C037 N1A 153.9(11)
O2C C02R C037 N1A -29.3(15)
O00H C02R C037 C04O -94.8(13)
O2C C02R C037 C04O 82.0(12)
C2D O00I C038 C03N -174.3(9)
C2D O00I C038 C04D -57.8(14)
C2D O00I C038 C03H 69.6(13)
C045 N2J C03A O003 -3(2)
C045 N2J C03A O007 -179.1(11)
C01Z O007 C03A O003 10.0(18)
C01Z O007 C03A N2J -174.5(10)
C02F C1F C03B C04J -78.0(19)
C04A C1F C03B C04J 97.9(17)
C02J C02B C03C C041 -7(3)
C3 N1E C03E O2V 7.0(18)
C3 N1E C03E C01R -173.0(10)
N1W C01R C03E O2V -165.1(11)
C034 C01R C03E O2V -37.8(15)
N1W C01R C03E N1E 14.9(15)
C034 C01R C03E N1E 142.2(10)
C040 C02V C03I C044 -53.9(14)
C023 C035 C03O C049 54.4(16)
C02W N00X C03P O00M -9.2(18)
C02W N00X C03P C01M 168.1(9)
C01P C01M C03P O00M -24.4(16)
C01P C01M C03P N00X 158.4(10)
C00R N2O C03R C01S -63.0(14)
C00R N2O C03R C03D 176.1(11)
C00R N2O C03R C1C 60.7(14)
O009 C1C C03R N2O -151.3(10)
N1Q C1C C03R N2O 30.9(13)
O009 C1C C03R C01S -27.9(14)
N1Q C1C C03R C01S 154.3(10)
O009 C1C C03R C03D 91.5(13)
N1Q C1C C03R C03D -86.3(12)
C02N C02L C03S C046 -3(3)
C01U C1K C03V C04N 1(2)
C1 N011 C03Y O005 5.5(17)
C1 N011 C03Y C01X -167.6(10)
C021 C01X C03Y O005 28.1(15)
C021 C01X C03Y N011 -159.2(9)
C013 O1 C03Z C02Y -64.6(15)
C013 O1 C03Z C03U 59.2(14)
C013 O1 C03Z C03T 178.2(10)
C01P C1D C040 C02V -57.7(12)
C03I C02V C040 C1D 54.3(14)
C02B C03C C041 C03Q 1(3)
C04P C03Q C041 C03C 1(2)
C04H C03Q C041 C03C -178.0(14)
C1K C01U C042 C03X 2(3)
C04N C03X C042 C01U 0(2)
C02V C03I C044 C01P 57.1(12)
C1E C01P C044 C03I -171.0(9)
C01M C01P C044 C03I 64.1(13)
C1D C01P C044 C03I -56.1(11)
C03A N2J C045 C028 105.6(15)
C02X C028 C045 N2J -64.8(14)
C1P C028 C045 N2J 170.4(11)
C049 C028 C045 N2J 55.9(13)
C02L C03S C046 C04E 4(3)
C035 C03O C049 C028 -59.3(14)
C02X C028 C049 C03O -65.1(13)
C1P C028 C049 C03O 58.6(13)
C045 C028 C049 C03O 174.0(10)
C02F C1F C04A C04R -2(3)
C03B C1F C04A C04R -178.2(16)
C031 C02H C04C C02S 54.8(14)
C04I C02S C04C C02H -173.0(9)
C036 C02S C04C C02H 67.7(12)
C1W C02S C04C C02H -53.1(13)
C03S C046 C04E C02M -5(3)
C02N C02M C04E C046 5(3)
C02D N2P C04G O01N 7.0(17)
C02D N2P C04G C026 -172.1(9)
N1T C026 C04G O01N -164.0(11)
C02A C026 C04G O01N -39.8(15)
N1T C026 C04G N2P 15.2(13)
C02A C026 C04G N2P 139.4(9)
C04P C03Q C04H C030 -86.5(16)
C041 C03Q C04H C030 92.8(16)
N014 C030 C04H C03Q -71.2(13)
C00N C030 C04H C03Q 158.1(10)
C04S N1J C04I C02S -105.7(13)
C04C C02S C04I N1J -52.1(12)
C036 C02S C04I N1J 67.6(12)
C1W C02S C04I N1J -170.8(9)
C1C N1Q C04J C03B -59.2(14)
C1C N1Q C04J C00U 75.2(14)
C1F C03B C04J N1Q -65.0(15)
C1F C03B C04J C00U 159.4(11)
O004 C00U C04J N1Q -172.2(12)
N2Z C00U C04J N1Q 7.9(16)
O004 C00U C04J C03B -37.2(17)
N2Z C00U C04J C03B 142.9(11)
C00U N2Z C04K C1J 76.0(13)
C00U N2Z C04K C02I -51.2(13)
C00U N2Z C04K C4 -165.8(10)
O00S C02I C04K C1J 23.4(16)
O00F C02I C04K C1J -160.1(9)
O00S C02I C04K N2Z 152.0(11)
O00F C02I C04K N2Z -31.6(12)
O00S C02I C04K C4 -92.5(13)
O00F C02I C04K C4 84.0(11)
C1F C02F C04L C04Q -10(4)
C027 C02O C04M C021 -53.6(12)
C1O C021 C04M C02O 170.8(9)
C2 C021 C04M C02O 51.9(12)
C01X C021 C04M C02O -68.0(12)
C042 C03X C04N C03V -2(2)
C042 C03X C04N C034 -179.2(13)
C1K C03V C04N C03X 1(2)
C1K C03V C04N C034 178.6(14)
C01R C034 C04N C03X -26.2(18)
C01R C034 C04N C03V 156.5(12)
C02B C02J C04P C03Q -10(3)
C041 C03Q C04P C02J 3(3)
C04H C03Q C04P C02J -177.3(18)
C02F C04L C04Q C04R 7(4)
C04L C04Q C04R C04A -2(3)
C1F C04A C04R C04Q 0(3)
C04I N1J C04S O01L 2.0(18)
C04I N1J C04S O1V 174.8(10)
C033 O1V C04S O01L -15.1(18)
C033 O1V C04S N1J 172.2(10)
